data_7122728
loop_
_publ_author_name
'Zhang, Cai-Yan'
'Cao, Ke'
'Xu, Tao-Tao'
'Wu, Ji'
'Jiang, Lin-Hai'
'Yang, Junxiao'

_publ_section_title
;
 A facile approach for synthesis of nido-carborane fused oxazoles via one
 pot deboronation/cyclization of 9-amide-o-carboranes
;
_journal_name_full 'Chemical Communications'
_journal_paper_doi 10.1039/C8CC07728B
_journal_year 2018
_chemical_formula_moiety 'C22 H40 B18 Cs2 N2 O2'
_chemical_formula_sum 'C22 H40 B18 Cs2 N2 O2'
_chemical_formula_weight 824.96
_space_group_crystal_system triclinic
_space_group_IT_number 2
_space_group_name_Hall '-P 1'
_space_group_name_H-M_alt 'P -1'
_symmetry_space_group_name_Hall '-P 1'
_symmetry_space_group_name_H-M 'P -1'
_atom_sites_solution_hydrogens mixed
_atom_sites_solution_primary heavy
_audit_creation_date 2018-05-24
_audit_creation_method
;
Olex2 1.2
(compiled 2018.05.18 svn.r3508 for OlexSys, GUI svn.r5497)
;
_audit_update_record
;
2018-07-02 deposited with the CCDC.
2018-12-12 downloaded from the CCDC.
;
_cell_angle_alpha 108.368(7)
_cell_angle_beta 92.326(6)
_cell_angle_gamma 94.863(6)
_cell_formula_units_Z 2
_cell_length_a 9.9229(8)
_cell_length_b 13.5206(9)
_cell_length_c 14.4241(11)
_cell_measurement_reflns_used 4567
_cell_measurement_temperature 292.78(10)
_cell_measurement_theta_max 27.5610
_cell_measurement_theta_min 3.5250
_cell_volume 1825.3(2)
_computing_cell_refinement 'CrysAlisPro 1.171.38.41 (Rigaku OD, 2015)'
_computing_data_collection 'CrysAlisPro 1.171.38.41 (Rigaku OD, 2015)'
_computing_data_reduction 'CrysAlisPro 1.171.38.41 (Rigaku OD, 2015)'
_computing_molecular_graphics 'Olex2 (Dolomanov et al., 2009)'
_computing_publication_material 'Olex2 (Dolomanov et al., 2009)'
_computing_structure_refinement 'ShelXL (Sheldrick, 2015)'
_computing_structure_solution 'ShelXS (Sheldrick, 2008)'
_diffrn_ambient_environment air
_diffrn_ambient_temperature 292.78(10)
_diffrn_detector 'CCD plate'
_diffrn_detector_area_resol_mean 16.0733
_diffrn_detector_type Eos
_diffrn_measured_fraction_theta_full 0.996
_diffrn_measured_fraction_theta_max 0.997
_diffrn_measurement_details
;
List of Runs (angles in degrees, time in seconds):

  # Type    Start    End  Width  t~exp~   \w     \q     \k     \f   Frames
#--------------------------------------------------------------------------
  1  \w     72.00  99.00   1.50    2.50    --   25.05  57.00-120.00   18
  2  \w     31.00  97.00   1.50    2.50    --   25.05  57.00-150.00   44
  3  \w     22.00  74.50   1.50    2.50    --   25.05 -99.00-120.00   35
  4  \w     87.00 112.50   1.50    2.50    --   25.05-178.00-150.00   17
  5  \w    -44.00  55.00   1.50    2.50    --   25.05 -57.00  90.00   66
  6  \w    -33.00  51.00   1.50    2.50    --  -22.08  57.00 -30.00   56
  7  \w     36.00 109.50   1.50    2.50    --   25.05 178.00 120.00   49
;
_diffrn_measurement_device 'four-circle diffractometer'
_diffrn_measurement_device_type 'SuperNova, Dual, Cu at zero, Eos'
_diffrn_measurement_method '\w scans'
_diffrn_orient_matrix_type 'CrysAlisPro convention (1999,Acta A55,543-557)'
_diffrn_orient_matrix_UB_11 0.0480130000
_diffrn_orient_matrix_UB_12 -0.0077247000
_diffrn_orient_matrix_UB_13 0.0342025000
_diffrn_orient_matrix_UB_21 0.0526452000
_diffrn_orient_matrix_UB_22 0.0046542000
_diffrn_orient_matrix_UB_23 -0.0306564000
_diffrn_orient_matrix_UB_31 0.0097945000
_diffrn_orient_matrix_UB_32 0.0548350000
_diffrn_orient_matrix_UB_33 0.0242646000
_diffrn_radiation_monochromator mirror
_diffrn_radiation_probe x-ray
_diffrn_radiation_type MoK\a
_diffrn_radiation_wavelength 0.71073
_diffrn_reflns_av_R_equivalents 0.0272
_diffrn_reflns_av_unetI/netI 0.0489
_diffrn_reflns_Laue_measured_fraction_full 0.996
_diffrn_reflns_Laue_measured_fraction_max 0.997
_diffrn_reflns_limit_h_max 12
_diffrn_reflns_limit_h_min -10
_diffrn_reflns_limit_k_max 16
_diffrn_reflns_limit_k_min -16
_diffrn_reflns_limit_l_max 17
_diffrn_reflns_limit_l_min -17
_diffrn_reflns_number 11975
_diffrn_reflns_point_group_measured_fraction_full 0.996
_diffrn_reflns_point_group_measured_fraction_max 0.997
_diffrn_reflns_theta_full 25.242
_diffrn_reflns_theta_max 26.022
_diffrn_reflns_theta_min 3.418
_diffrn_source 'micro-focus sealed X-ray tube'
_diffrn_source_type 'SuperNova (Mo) X-ray Source'
_exptl_absorpt_coefficient_mu 2.023
_exptl_absorpt_correction_T_max 1.00000
_exptl_absorpt_correction_T_min 0.84400
_exptl_absorpt_correction_type multi-scan
_exptl_absorpt_process_details
;
CrysAlisPro 1.171.38.41 (Rigaku Oxford Diffraction, 2015)
Empirical absorption correction using spherical harmonics,
 implemented in SCALE3 ABSPACK scaling algorithm.
;
_exptl_crystal_colour 'clear light colourless'
_exptl_crystal_colour_lustre clear
_exptl_crystal_colour_modifier light
_exptl_crystal_colour_primary colourless
_exptl_crystal_density_diffrn 1.501
_exptl_crystal_description block
_exptl_crystal_F_000 804
_exptl_crystal_size_max 0.21
_exptl_crystal_size_mid 0.15
_exptl_crystal_size_min 0.14
_refine_diff_density_max 0.434
_refine_diff_density_min -0.558
_refine_diff_density_rms 0.075
_refine_ls_extinction_method none
_refine_ls_goodness_of_fit_ref 1.033
_refine_ls_hydrogen_treatment mixed
_refine_ls_matrix_type full
_refine_ls_number_parameters 509
_refine_ls_number_reflns 7171
_refine_ls_number_restraints 1
_refine_ls_restrained_S_all 1.033
_refine_ls_R_factor_all 0.0509
_refine_ls_R_factor_gt 0.0360
_refine_ls_shift/su_max 0.002
_refine_ls_shift/su_mean 0.000
_refine_ls_structure_factor_coef Fsqd
_refine_ls_weighting_details 'w=1/[\s^2^(Fo^2^)+(0.0246P)^2^] where P=(Fo^2^+2Fc^2^)/3'
_refine_ls_weighting_scheme calc
_refine_ls_wR_factor_gt 0.0674
_refine_ls_wR_factor_ref 0.0751
_reflns_Friedel_coverage 0.000
_reflns_number_gt 5584
_reflns_number_total 7171
_reflns_threshold_expression 'I > 2\s(I)'
_cod_data_source_file c8cc07728b3.cif
_cod_data_source_block caok_195
_cod_original_cell_volume 1825.4(2)
_cod_database_code 7122728
_shelx_shelxl_version_number 2014/7
_shelx_space_group_comment
;
The symmetry employed for this shelxl refinement is uniquely defined
by the following loop, which should always be used as a source of
symmetry information in preference to the above space-group names.
They are only intended as comments.
;
_reflns_odcompleteness_completeness 99.68
_reflns_odcompleteness_iscentric 1
_reflns_odcompleteness_theta 26.32
_olex2_refinement_description
;
1. Fixed Uiso
 At 1.2 times of:
  All B(H) groups, All C(H) groups
 At 1.5 times of:
  All C(H,H,H) groups
2. Shared sites
{C7A, B9}
{B9A, C7}
3. Restrained distances
 B3A-H3A
 1 with sigma of 0.01
4. Uiso/Uaniso restraints and constraints
Uanis(C7A) = Uanis(B9)
Uanis(B9A) = Uanis(C7)
5. Others
 Fixed Sof: C7(0.75) C12(0.75) B3'(0.6) H3'(0.6) B9(0.75) C7A(0.25) C12A(0.25)
 B3A(0.4) H3A(0.4) B9A(0.25)
6.a Aromatic/amide H refined with riding coordinates:
 C16(H16), C16'(H16'), C17(H17), C17'(H17'), C18(H18), C18'(H18'), C19(H19),
 C19'(H19'), C20(H20), C20'(H20')
6.b Idealised Me refined as rotating group:
 C12'(H12A,H12B,H12C), C13(H13A,H13B,H13C), C13'(H13D,H13E,H13F), C12(H12D,
 H12E,H12F)
6.c Boron cage BH refined with riding coordinates:
 B3'(H3')
;
_olex2_date_sample_data_collection 2018-02-02
_olex2_submission_special_instructions 'No special instructions were received'
_oxdiff_exptl_absorpt_empirical_details
;
Empirical correction (ABSPACK) includes:
- Absorption correction using spherical harmonics
- Frame scaling
;
_oxdiff_exptl_absorpt_empirical_full_max 1.147
_oxdiff_exptl_absorpt_empirical_full_min 0.879

loop_
_space_group_symop_operation_xyz
'x, y, z'
'-x, -y, -z'

loop_
_atom_site_label
_atom_site_type_symbol
_atom_site_fract_x
_atom_site_fract_y
_atom_site_fract_z
_atom_site_U_iso_or_equiv
_atom_site_adp_type
_atom_site_occupancy
_atom_site_site_symmetry_order
_atom_site_calc_flag
_atom_site_refinement_flags_posn
_atom_site_refinement_flags_occupancy
_atom_site_disorder_assembly
_atom_site_disorder_group
Cs1 Cs 0.35907(2) 0.44649(2) 0.61566(2) 0.04479(8) Uani 1 1 d . . . .
H1A H 0.629(3) 0.381(2) 0.6872(18) 0.019(7) Uiso 1 1 d . . . .
H4 H 0.584(3) 0.379(2) 0.483(2) 0.031(8) Uiso 1 1 d . . . .
H4' H 0.366(4) 0.648(3) 0.794(3) 0.063(12) Uiso 1 1 d . . . .
H10A H 0.847(3) 0.401(2) 0.411(2) 0.039(9) Uiso 1 1 d . . . .
H11 H 1.056(4) 0.397(3) 0.572(2) 0.056(11) Uiso 1 1 d . . . .
Cs2 Cs 0.70757(3) 0.58029(2) 0.86630(2) 0.05280(9) Uani 1 1 d . . . .
H6' H 0.002(3) 0.594(2) 0.984(2) 0.043(10) Uiso 1 1 d . . . .
H9' H 0.478(4) 0.670(2) 0.988(2) 0.045(10) Uiso 1 1 d . . . .
H10' H 0.243(4) 0.626(3) 1.101(3) 0.069(12) Uiso 1 1 d . . . .
O1 O 0.6153(3) 0.57773(18) 0.6450(2) 0.0529(7) Uani 1 1 d . . . .
O1' O 0.4418(3) 0.45476(19) 0.82988(19) 0.0514(7) Uani 1 1 d . . . .
N1 N 0.8294(3) 0.5438(2) 0.6153(2) 0.0357(8) Uani 1 1 d . . . .
H1 H 0.890(4) 0.566(3) 0.612(3) 0.029(12) Uiso 1 1 d . . . .
N1' N 0.2378(4) 0.4707(2) 0.8915(2) 0.0415(8) Uani 1 1 d . . . .
H1' H 0.173(3) 0.442(2) 0.899(2) 0.024(10) Uiso 1 1 d . . . .
C7' C 0.2060(4) 0.8329(3) 0.9852(3) 0.0474(10) Uani 1 1 d . . . .
C8 C 0.7992(4) 0.1756(3) 0.5156(3) 0.0431(9) Uani 1 1 d . . . .
C8' C 0.3362(4) 0.7836(3) 0.9408(3) 0.0483(11) Uani 1 1 d . . . .
C12' C 0.2028(5) 0.9518(3) 1.0142(3) 0.0740(15) Uani 1 1 d . . . .
H12A H 0.2696 0.9858 1.0672 0.111 Uiso 1 1 calc GR . . .
H12B H 0.1145 0.9695 1.0344 0.111 Uiso 1 1 calc GR . . .
H12C H 0.2222 0.9746 0.9591 0.111 Uiso 1 1 calc GR . . .
C13 C 0.7987(5) 0.0565(3) 0.4849(3) 0.0688(14) Uani 1 1 d . . . .
H13A H 0.8111 0.0355 0.5421 0.103 Uiso 1 1 calc GR . . .
H13B H 0.8711 0.0353 0.4432 0.103 Uiso 1 1 calc GR . . .
H13C H 0.7136 0.0239 0.4502 0.103 Uiso 1 1 calc GR . . .
C13' C 0.4562(5) 0.8574(3) 0.9301(4) 0.0840(18) Uani 1 1 d . . . .
H13D H 0.4966 0.8980 0.9937 0.126 Uiso 1 1 calc GR . . .
H13E H 0.4248 0.9035 0.8969 0.126 Uiso 1 1 calc GR . . .
H13F H 0.5222 0.8170 0.8928 0.126 Uiso 1 1 calc GR . . .
C14 C 0.7346(4) 0.6092(2) 0.6402(2) 0.0309(8) Uani 1 1 d . . . .
C14' C 0.3369(4) 0.4147(3) 0.8514(2) 0.0359(8) Uani 1 1 d . . . .
C15 C 0.7731(4) 0.7246(2) 0.6630(2) 0.0340(8) Uani 1 1 d . . . .
C15' C 0.3205(4) 0.2975(3) 0.8316(2) 0.0357(8) Uani 1 1 d . . . .
C16 C 0.9036(4) 0.7717(3) 0.6927(3) 0.0465(10) Uani 1 1 d . . . .
H16 H 0.9729 0.7312 0.6981 0.056 Uiso 1 1 calc R . . .
C16' C 0.2139(4) 0.2461(3) 0.8620(3) 0.0511(11) Uani 1 1 d . . . .
H16' H 0.1466 0.2837 0.8954 0.061 Uiso 1 1 calc R . . .
C17 C 0.9316(5) 0.8796(3) 0.7147(3) 0.0639(13) Uani 1 1 d . . . .
H17 H 1.0193 0.9114 0.7351 0.077 Uiso 1 1 calc R . . .
C17' C 0.2068(5) 0.1386(3) 0.8428(3) 0.0680(14) Uani 1 1 d . . . .
H17' H 0.1354 0.1042 0.8641 0.082 Uiso 1 1 calc R . . .
C18 C 0.8302(6) 0.9384(3) 0.7060(3) 0.0738(15) Uani 1 1 d . . . .
H18 H 0.8493 1.0104 0.7202 0.089 Uiso 1 1 calc R . . .
C18' C 0.3045(6) 0.0830(3) 0.7925(4) 0.0748(15) Uani 1 1 d . . . .
H18' H 0.2990 0.0108 0.7791 0.090 Uiso 1 1 calc R . . .
C19 C 0.7010(6) 0.8934(3) 0.6769(4) 0.0897(18) Uani 1 1 d . . . .
H19 H 0.6325 0.9341 0.6705 0.108 Uiso 1 1 calc R . . .
C19' C 0.4091(6) 0.1329(3) 0.7623(4) 0.0778(16) Uani 1 1 d . . . .
H19' H 0.4755 0.0949 0.7283 0.093 Uiso 1 1 calc R . . .
C20 C 0.6724(5) 0.7862(3) 0.6568(3) 0.0657(13) Uani 1 1 d . . . .
H20 H 0.5836 0.7557 0.6389 0.079 Uiso 1 1 calc R . . .
C20' C 0.4177(5) 0.2405(3) 0.7817(3) 0.0580(12) Uani 1 1 d . . . .
H20' H 0.4902 0.2742 0.7608 0.070 Uiso 1 1 calc R . . .
B1 B 0.6992(4) 0.3495(3) 0.6350(3) 0.0356(10) Uani 1 1 d . . . .
B1' B 0.1226(5) 0.6412(4) 0.8502(4) 0.0509(13) Uani 1 1 d . . . .
H1'A H 0.063(4) 0.590(3) 0.785(3) 0.073(13) Uiso 1 1 d . . . .
B2 B 0.8748(5) 0.3580(3) 0.6637(3) 0.0398(10) Uani 1 1 d . . . .
H2 H 0.929(4) 0.391(3) 0.736(3) 0.061(12) Uiso 1 1 d . . . .
B2' B 0.0648(5) 0.7540(4) 0.9343(4) 0.0521(12) Uani 1 1 d . . . .
H2' H -0.036(5) 0.793(3) 0.936(3) 0.089(15) Uiso 1 1 d . . . .
B3 B 0.8149(4) 0.4258(3) 0.5865(3) 0.0320(9) Uani 1 1 d . . . .
B4 B 0.6743(4) 0.3445(3) 0.5090(3) 0.0356(10) Uani 1 1 d . . . .
B4' B 0.3015(5) 0.6672(3) 0.8534(3) 0.0471(12) Uani 1 1 d . . . .
B5 B 0.6516(5) 0.2303(3) 0.5438(3) 0.0397(10) Uani 1 1 d . . . .
H5 H 0.562(4) 0.180(2) 0.536(2) 0.038(9) Uiso 1 1 d . . . .
B5' B 0.2348(4) 0.5880(3) 0.9186(3) 0.0351(9) Uani 1 1 d . . . .
B6 B 0.7758(5) 0.2375(3) 0.6357(3) 0.0452(11) Uani 1 1 d . . . .
H6 H 0.763(3) 0.187(2) 0.686(2) 0.047(10) Uiso 1 1 d . . . .
B6' B 0.0845(5) 0.6429(3) 0.9708(3) 0.0413(10) Uani 1 1 d . . . .
B9' B 0.3708(5) 0.6818(3) 0.9737(3) 0.0441(11) Uani 1 1 d . . . .
B10 B 0.8348(4) 0.3554(3) 0.4617(3) 0.0374(10) Uani 1 1 d . . . .
H10B H 0.860(5) 0.268(3) 0.428(3) 0.087(14) Uiso 1 1 d . . . .
B10' B 0.2366(5) 0.6623(3) 1.0458(3) 0.0437(11) Uani 1 1 d . . . .
B11 B 0.9573(5) 0.3577(3) 0.5561(3) 0.0408(10) Uani 1 1 d . . . .
B11' B 0.1380(5) 0.7688(3) 1.0548(3) 0.0462(12) Uani 1 1 d . . . .
H11' H 0.083(4) 0.807(3) 1.112(2) 0.051(11) Uiso 1 1 d . . . .
C7 C 0.9254(4) 0.2467(3) 0.5776(3) 0.0460(10) Uani 0.75 1 d . P A 1
C12 C 1.0418(6) 0.1955(4) 0.6032(4) 0.0544(15) Uani 0.75 1 d . P A 1
H12D H 1.1059 0.2474 0.6480 0.082 Uiso 1 1 calc GR . A 1
H12E H 1.0847 0.1613 0.5448 0.082 Uiso 1 1 calc GR . A 1
H12F H 1.0097 0.1447 0.6332 0.082 Uiso 1 1 calc GR . A 1
B3' B 0.2031(8) 0.7705(5) 0.8666(5) 0.0421(18) Uani 0.6 1 d . P B 1
H3' H 0.1964 0.8090 0.8100 0.050 Uiso 0.6 1 calc R P B 1
B9 B 0.7403(5) 0.2272(3) 0.4369(3) 0.0498(11) Uani 0.75 1 d . P A 1
C7A C 0.7403(5) 0.2272(3) 0.4369(3) 0.0498(11) Uani 0.25 1 d . P A 2
C12A C 0.6901(19) 0.1749(13) 0.3523(10) 0.063(5) Uani 0.25 1 d . P A 2
B3A B 0.3016(13) 0.7908(10) 1.0527(9) 0.058(4) Uani 0.4 1 d D P B 2
H3A H 0.351(7) 0.853(4) 1.103(4) 0.03(2) Uiso 0.4 1 d D P C 2
B9A B 0.9254(4) 0.2467(3) 0.5776(3) 0.0460(10) Uani 0.25 1 d . P A 2

loop_
_atom_site_aniso_label
_atom_site_aniso_U_11
_atom_site_aniso_U_22
_atom_site_aniso_U_33
_atom_site_aniso_U_23
_atom_site_aniso_U_13
_atom_site_aniso_U_12
Cs1 0.02921(14) 0.05487(16) 0.05019(15) 0.01819(12) -0.00065(10) 0.00003(11)
Cs2 0.04634(17) 0.05794(17) 0.04927(16) 0.01284(13) -0.00001(12) -0.00298(13)
O1 0.0276(15) 0.0350(14) 0.094(2) 0.0164(14) 0.0095(14) 0.0057(11)
O1' 0.0472(18) 0.0394(14) 0.0697(17) 0.0190(13) 0.0231(14) 0.0011(13)
N1 0.0240(18) 0.0279(16) 0.054(2) 0.0125(14) 0.0075(15) -0.0020(14)
N1' 0.035(2) 0.0285(17) 0.060(2) 0.0146(15) 0.0127(16) -0.0054(15)
C7' 0.052(3) 0.0264(19) 0.060(2) 0.0098(18) 0.011(2) -0.0038(18)
C8 0.057(3) 0.0252(18) 0.046(2) 0.0099(17) 0.0043(19) 0.0071(17)
C8' 0.050(3) 0.0269(19) 0.060(2) 0.0052(18) 0.014(2) -0.0081(18)
C12' 0.090(4) 0.034(2) 0.095(4) 0.015(2) 0.022(3) 0.007(2)
C13 0.095(4) 0.033(2) 0.073(3) 0.009(2) 0.002(3) 0.014(2)
C13' 0.074(4) 0.044(3) 0.125(4) 0.014(3) 0.043(3) -0.014(2)
C14 0.029(2) 0.0289(18) 0.0335(18) 0.0077(15) 0.0020(15) 0.0036(15)
C14' 0.039(2) 0.036(2) 0.0335(18) 0.0124(16) 0.0031(16) -0.0004(17)
C15 0.041(2) 0.0285(18) 0.0308(18) 0.0076(15) 0.0018(15) 0.0033(16)
C15' 0.039(2) 0.0312(18) 0.0341(18) 0.0078(15) 0.0027(16) 0.0020(16)
C16 0.043(2) 0.034(2) 0.057(2) 0.0078(18) 0.0062(19) 0.0027(18)
C16' 0.048(3) 0.033(2) 0.069(3) 0.0108(19) 0.020(2) -0.0009(18)
C17 0.061(3) 0.036(2) 0.081(3) 0.004(2) -0.002(3) -0.009(2)
C17' 0.070(3) 0.040(2) 0.098(4) 0.025(2) 0.030(3) -0.001(2)
C18 0.107(5) 0.026(2) 0.083(3) 0.013(2) -0.009(3) 0.000(3)
C18' 0.094(4) 0.033(2) 0.099(4) 0.020(2) 0.023(3) 0.010(2)
C19 0.086(4) 0.034(2) 0.137(5) 0.011(3) -0.029(4) 0.019(3)
C19' 0.087(4) 0.046(3) 0.105(4) 0.019(3) 0.048(3) 0.026(3)
C20 0.048(3) 0.035(2) 0.103(4) 0.009(2) -0.019(3) 0.007(2)
C20' 0.057(3) 0.045(2) 0.072(3) 0.017(2) 0.023(2) 0.008(2)
B1 0.038(3) 0.032(2) 0.036(2) 0.0098(18) 0.0073(19) 0.0020(18)
B1' 0.058(3) 0.040(3) 0.051(3) 0.014(2) -0.012(2) -0.004(2)
B2 0.040(3) 0.033(2) 0.043(2) 0.0070(19) -0.004(2) 0.0057(19)
B2' 0.041(3) 0.039(3) 0.076(3) 0.020(2) -0.007(2) 0.001(2)
B3 0.025(2) 0.028(2) 0.043(2) 0.0108(18) 0.0030(17) -0.0005(16)
B4 0.032(2) 0.031(2) 0.042(2) 0.0094(18) -0.0003(18) -0.0003(18)
B4' 0.061(3) 0.031(2) 0.045(3) 0.007(2) 0.016(2) -0.007(2)
B5 0.043(3) 0.029(2) 0.041(2) 0.0060(19) 0.002(2) -0.0049(19)
B5' 0.033(2) 0.030(2) 0.040(2) 0.0080(18) 0.0037(18) 0.0026(17)
B6 0.057(3) 0.036(2) 0.044(2) 0.015(2) 0.002(2) 0.003(2)
B6' 0.033(2) 0.032(2) 0.060(3) 0.019(2) 0.009(2) -0.0025(19)
B9' 0.031(3) 0.042(2) 0.052(3) 0.005(2) 0.000(2) 0.000(2)
B10 0.038(3) 0.031(2) 0.044(2) 0.012(2) 0.0121(19) 0.0073(19)
B10' 0.051(3) 0.043(3) 0.041(2) 0.017(2) 0.009(2) 0.008(2)
B11 0.029(2) 0.040(2) 0.057(3) 0.020(2) 0.006(2) 0.0079(19)
B11' 0.054(3) 0.035(2) 0.049(3) 0.009(2) 0.015(2) 0.007(2)
C7 0.047(3) 0.032(2) 0.055(2) 0.0072(19) 0.001(2) 0.0095(18)
C12 0.058(4) 0.039(3) 0.073(4) 0.023(3) -0.003(3) 0.021(3)
B3' 0.048(5) 0.041(4) 0.040(4) 0.019(3) 0.005(3) -0.005(3)
B9 0.051(3) 0.042(2) 0.060(3) 0.017(2) 0.015(2) 0.014(2)
C7A 0.051(3) 0.042(2) 0.060(3) 0.017(2) 0.015(2) 0.014(2)
C12A 0.079(14) 0.055(11) 0.030(8) -0.021(8) -0.015(8) 0.008(9)
B3A 0.047(8) 0.047(7) 0.053(7) -0.019(6) -0.017(6) 0.007(6)
B9A 0.047(3) 0.032(2) 0.055(2) 0.0072(19) 0.001(2) 0.0095(18)

loop_
_atom_type_symbol
_atom_type_description
_atom_type_scat_dispersion_real
_atom_type_scat_dispersion_imag
_atom_type_scat_source
C C 0.0033 0.0016 'International Tables Vol C Tables 4.2.6.8 and 6.1.1.4'
H H 0.0000 0.0000 'International Tables Vol C Tables 4.2.6.8 and 6.1.1.4'
B B 0.0013 0.0007 'International Tables Vol C Tables 4.2.6.8 and 6.1.1.4'
Cs Cs -0.3680 2.1192 'International Tables Vol C Tables 4.2.6.8 and 6.1.1.4'
N N 0.0061 0.0033 'International Tables Vol C Tables 4.2.6.8 and 6.1.1.4'
O O 0.0106 0.0060 'International Tables Vol C Tables 4.2.6.8 and 6.1.1.4'

loop_
_geom_angle_atom_site_label_1
_geom_angle_atom_site_label_2
_geom_angle_atom_site_label_3
_geom_angle
_geom_angle_site_symmetry_1
_geom_angle_site_symmetry_3
O1 Cs1 Cs2 43.49(6) . .
O1 Cs1 Cs2 126.18(4) 2_666 .
O1 Cs1 O1 84.45(7) . 2_666
O1 Cs1 O1' 81.36(7) . .
O1 Cs1 N1 108.23(8) . 2_666
O1 Cs1 N1 34.78(6) 2_666 2_666
O1 Cs1 C14 103.25(8) . 2_666
O1 Cs1 C14' 100.82(8) . .
O1 Cs1 B1 56.18(8) . .
O1 Cs1 B1 92.70(7) 2_666 .
O1 Cs1 B4 70.73(8) . 2_666
O1 Cs1 B4 51.40(7) 2_666 2_666
O1 Cs1 B4 64.79(8) 2_666 .
O1 Cs1 B4 57.40(8) . .
O1 Cs1 B4' 79.39(9) . .
O1 Cs1 B4' 136.28(8) 2_666 .
O1 Cs1 B10 92.49(8) . 2_666
O1 Cs1 B10 67.16(7) 2_666 2_666
O1' Cs1 Cs2 37.90(5) . .
O1' Cs1 O1 160.38(7) . 2_666
O1' Cs1 N1 164.80(7) . 2_666
O1' Cs1 C14 170.48(7) . 2_666
O1' Cs1 C14' 19.74(7) . .
O1' Cs1 B1 68.12(8) . .
O1' Cs1 B4 133.82(7) . 2_666
O1' Cs1 B4 96.01(8) . .
O1' Cs1 B4' 53.61(9) . .
O1' Cs1 B10 126.78(8) . 2_666
N1 Cs1 Cs2 150.46(5) 2_666 .
N1 Cs1 B4 44.92(7) 2_666 2_666
N1 Cs1 B4' 115.41(9) 2_666 .
N1 Cs1 B10 43.15(8) 2_666 2_666
C14 Cs1 Cs2 145.63(5) 2_666 .
C14 Cs1 O1 19.47(6) 2_666 2_666
C14 Cs1 N1 20.45(7) 2_666 2_666
C14 Cs1 B1 107.30(8) 2_666 .
C14 Cs1 B4 79.91(9) 2_666 .
C14 Cs1 B4 55.62(8) 2_666 2_666
C14 Cs1 B4' 135.05(10) 2_666 .
C14 Cs1 B10 61.85(8) 2_666 2_666
C14' Cs1 Cs2 57.52(6) . .
C14' Cs1 O1 168.57(7) . 2_666
C14' Cs1 N1 147.17(8) . 2_666
C14' Cs1 C14 155.40(8) . 2_666
C14' Cs1 B1 82.09(9) . .
C14' Cs1 B4 109.42(9) . .
C14' Cs1 B4 139.90(8) . 2_666
C14' Cs1 B4' 55.09(9) . .
C14' Cs1 B10 122.22(9) . 2_666
B1 Cs1 Cs2 51.55(6) . .
B1 Cs1 N1 126.94(8) . 2_666
B1 Cs1 B4 118.76(9) . 2_666
B1 Cs1 B4' 110.59(10) . .
B1 Cs1 B10 145.20(9) . 2_666
B4 Cs1 Cs2 106.81(6) 2_666 .
B4 Cs1 Cs2 73.77(6) . .
B4 Cs1 N1 99.11(8) . 2_666
B4 Cs1 B1 27.92(9) . .
B4 Cs1 B4 98.71(9) . 2_666
B4 Cs1 B4' 84.89(9) 2_666 .
B4 Cs1 B4' 131.65(10) . .
B4 Cs1 B10 26.74(9) 2_666 2_666
B4 Cs1 B10 124.58(9) . 2_666
B4' Cs1 Cs2 59.35(8) . .
B10 Cs1 Cs2 117.44(6) 2_666 .
B10 Cs1 B4' 73.24(10) 2_666 .
O1 Cs2 Cs1 37.71(4) . .
O1 Cs2 N1 36.32(7) . .
O1 Cs2 N1' 167.57(6) . 2_667
O1 Cs2 C14 21.10(7) . .
O1 Cs2 C16' 145.34(7) . 2_667
O1 Cs2 B1 53.89(8) . .
O1 Cs2 B6' 122.10(8) . 1_655
O1 Cs2 B9' 93.66(8) . .
O1 Cs2 B10' 127.51(8) . 2_667
O1' Cs2 Cs1 40.74(5) . .
O1' Cs2 O1 78.42(7) . .
O1' Cs2 N1 104.46(7) . .
O1' Cs2 N1' 90.17(7) . 2_667
O1' Cs2 C14 98.86(8) . .
O1' Cs2 C16' 113.34(7) . 2_667
O1' Cs2 B1 69.48(8) . .
O1' Cs2 B6' 152.47(9) . 1_655
O1' Cs2 B9' 54.79(8) . .
O1' Cs2 B10' 74.68(9) . 2_667
N1 Cs2 Cs1 67.09(5) . .
N1 Cs2 N1' 146.45(8) . 2_667
N1 Cs2 C16' 141.24(7) . 2_667
N1 Cs2 B1 45.75(8) . .
N1 Cs2 B6' 88.45(8) . 1_655
N1 Cs2 B9' 129.55(9) . .
N1 Cs2 B10' 111.64(8) . 2_667
N1' Cs2 Cs1 130.56(5) 2_667 .
N1' Cs2 C16' 44.60(7) 2_667 2_667
N1' Cs2 B6' 67.24(8) 2_667 1_655
N1' Cs2 B9' 83.56(9) 2_667 .
N1' Cs2 B10' 42.95(8) 2_667 2_667
C14 Cs2 Cs1 58.20(6) . .
C14 Cs2 N1 20.62(8) . .
C14 Cs2 N1' 166.37(8) . 2_667
C14 Cs2 C16' 137.07(7) . 2_667
C14 Cs2 B1 57.50(8) . .
C14 Cs2 B6' 101.07(9) . 1_655
C14 Cs2 B9' 109.98(9) . .
C14 Cs2 B10' 130.01(8) . 2_667
C16' Cs2 Cs1 143.68(6) 2_667 .
C16' Cs2 B6' 61.61(9) 2_667 1_655
C16' Cs2 B9' 71.18(9) 2_667 .
C16' Cs2 B10' 87.04(9) 2_667 2_667
B1 Cs2 Cs1 51.16(7) . .
B1 Cs2 N1' 117.51(8) . 2_667
B1 Cs2 C16' 160.10(9) . 2_667
B1 Cs2 B6' 106.19(9) . 1_655
B1 Cs2 B9' 120.66(9) . .
B1 Cs2 B10' 74.56(9) . 2_667
B6' Cs2 Cs1 154.32(7) 1_655 .
B6' Cs2 B9' 132.47(9) 1_655 .
B6' Cs2 B10' 77.98(9) 1_655 2_667
B9' Cs2 Cs1 72.49(6) . .
B9' Cs2 B10' 105.76(10) . 2_667
B10' Cs2 Cs1 103.08(7) 2_667 .
Cs1 O1 Cs1 95.55(7) . 2_666
Cs1 O1 Cs2 98.80(8) . .
Cs2 O1 Cs1 158.99(9) . 2_666
C14 O1 Cs1 75.8(2) . 2_666
C14 O1 Cs1 162.8(2) . .
C14 O1 Cs2 86.2(2) . .
Cs2 O1' Cs1 101.36(7) . .
C14' O1' Cs1 100.9(2) . .
C14' O1' Cs2 156.5(2) . .
Cs2 N1 Cs1 129.91(9) . 2_666
C14 N1 Cs1 71.0(2) . 2_666
C14 N1 Cs2 65.19(19) . .
C14 N1 B3 128.8(3) . .
B3 N1 Cs1 95.2(2) . 2_666
B3 N1 Cs2 93.9(2) . .
C14' N1' Cs2 93.4(2) . 2_667
C14' N1' B5' 127.4(3) . .
B5' N1' Cs2 105.0(2) . 2_667
C8' C7' B2' 111.4(3) . .
C8' C7' B11' 110.7(3) . .
C8' C7' B3' 60.6(3) . .
C8' C7' B3A 62.4(5) . .
C12' C7' C8' 119.0(3) . .
C12' C7' B2' 119.2(4) . .
C12' C7' B11' 119.5(3) . .
C12' C7' B3' 115.6(4) . .
C12' C7' B3A 116.8(5) . .
B11' C7' B2' 65.6(3) . .
B11' C7' B3' 117.7(3) . .
B3' C7' B2' 63.7(3) . .
B3A C7' B2' 115.3(5) . .
B3A C7' B11' 60.3(6) . .
C13 C8 B5 119.4(3) . .
C13 C8 B6 116.2(3) . .
C13 C8 C7 119.2(4) . .
C13 C8 B9 118.6(3) . .
C13 C8 C7A 118.6(3) . .
C13 C8 B9A 119.2(4) . .
B5 C8 B6 61.6(3) . .
C7 C8 B5 112.4(3) . .
C7 C8 B6 64.4(2) . .
C7 C8 B9 110.2(3) . .
B9 C8 B5 65.4(3) . .
B9 C8 B6 116.7(3) . .
C7A C8 B5 65.4(3) . .
C7A C8 B6 116.7(3) . .
B9A C8 B5 112.4(3) . .
B9A C8 B6 64.4(2) . .
B9A C8 C7A 110.2(3) . .
C7' C8' B4' 113.2(3) . .
C7' C8' B9' 113.5(3) . .
C7' C8' B3' 62.1(3) . .
C7' C8' B3A 59.5(5) . .
C13' C8' C7' 118.3(3) . .
C13' C8' B4' 118.3(3) . .
C13' C8' B9' 117.5(4) . .
C13' C8' B3' 115.7(4) . .
C13' C8' B3A 116.6(5) . .
B9' C8' B4' 65.0(3) . .
B3' C8' B4' 63.4(3) . .
B3' C8' B9' 118.1(4) . .
B3A C8' B4' 117.5(5) . .
B3A C8' B9' 65.0(5) . .
Cs2 C14 Cs1 154.95(10) . 2_666
O1 C14 Cs1 84.7(2) . 2_666
O1 C14 Cs2 72.7(2) . .
O1 C14 N1 121.9(3) . .
O1 C14 C15 118.9(3) . .
N1 C14 Cs1 88.6(2) . 2_666
N1 C14 Cs2 94.2(2) . .
N1 C14 C15 119.2(3) . .
C15 C14 Cs1 96.69(19) . 2_666
C15 C14 Cs2 103.57(18) . .
O1' C14' Cs1 59.37(19) . .
O1' C14' N1' 122.5(3) . .
O1' C14' C15' 118.5(3) . .
N1' C14' Cs1 105.2(2) . .
N1' C14' C15' 119.0(3) . .
C15' C14' Cs1 104.91(19) . .
C16 C15 C14 123.2(3) . .
C20 C15 C14 118.0(3) . .
C20 C15 C16 118.8(3) . .
C16' C15' C14' 123.2(3) . .
C20' C15' C14' 117.8(3) . .
C20' C15' C16' 118.9(3) . .
C15 C16 C17 120.2(4) . .
C15' C16' Cs2 92.2(2) . 2_667
C15' C16' C17' 120.1(4) . .
C17' C16' Cs2 116.7(3) . 2_667
C18 C17 C16 119.7(4) . .
C18' C17' C16' 120.1(4) . .
C17 C18 C19 120.9(4) . .
C19' C18' C17' 120.1(4) . .
C18 C19 C20 119.5(5) . .
C18' C19' C20' 120.3(4) . .
C15 C20 C19 120.9(4) . .
C15' C20' C19' 120.5(4) . .
Cs1 B1 Cs2 77.29(8) . .
B2 B1 Cs1 157.2(2) . .
B2 B1 Cs2 84.34(19) . .
B2 B1 B3 59.7(2) . .
B2 B1 B4 107.8(3) . .
B3 B1 Cs1 106.1(2) . .
B3 B1 Cs2 88.98(18) . .
B3 B1 B4 60.2(2) . .
B4 B1 Cs1 75.0(2) . .
B4 B1 Cs2 129.5(2) . .
B5 B1 Cs1 93.0(2) . .
B5 B1 Cs2 162.3(2) . .
B5 B1 B2 108.1(3) . .
B5 B1 B3 108.1(3) . .
B5 B1 B4 59.8(2) . .
B5 B1 B6 60.0(2) . .
B6 B1 Cs1 142.2(2) . .
B6 B1 Cs2 120.3(2) . .
B6 B1 B2 59.8(3) . .
B6 B1 B3 107.3(3) . .
B6 B1 B4 107.3(3) . .
B2' B1' B5' 107.2(3) . .
B2' B1' B6' 59.3(3) . .
B2' B1' B3' 58.8(3) . .
B4' B1' B2' 106.2(3) . .
B4' B1' B5' 58.4(3) . .
B4' B1' B6' 106.3(3) . .
B4' B1' B3' 58.1(3) . .
B5' B1' B3' 104.0(4) . .
B6' B1' B5' 60.6(3) . .
B6' B1' B3' 104.5(3) . .
B1 B2 B3 60.9(2) . .
B1 B2 B11 107.2(3) . .
B3 B2 B11 59.0(2) . .
B6 B2 B1 59.9(3) . .
B6 B2 B3 108.4(3) . .
B6 B2 B11 106.8(3) . .
C7 B2 B1 103.6(3) . .
C7 B2 B3 101.0(3) . .
C7 B2 B6 59.9(2) . .
C7 B2 B11 55.1(2) . .
B9A B2 B1 103.6(3) . .
B9A B2 B3 101.0(3) . .
B9A B2 B6 59.9(2) . .
B9A B2 B11 55.1(2) . .
C7' B2' B1' 105.0(4) . .
C7' B2' B6' 102.6(3) . .
C7' B2' B11' 56.5(2) . .
C7' B2' B3' 57.4(3) . .
B1' B2' B11' 108.3(4) . .
B6' B2' B1' 60.6(3) . .
B6' B2' B11' 59.6(3) . .
B3' B2' B1' 61.2(3) . .
B3' B2' B6' 107.5(4) . .
B3' B2' B11' 105.0(4) . .
N1 B3 B1 125.2(3) . .
N1 B3 B2 122.7(3) . .
N1 B3 B4 123.0(3) . .
N1 B3 B10 116.9(3) . .
N1 B3 B11 119.7(3) . .
B1 B3 B4 60.4(2) . .
B2 B3 B1 59.5(2) . .
B2 B3 B4 107.7(3) . .
B2 B3 B10 110.6(3) . .
B10 B3 B1 109.2(3) . .
B10 B3 B4 59.3(2) . .
B11 B3 B1 107.7(3) . .
B11 B3 B2 61.0(3) . .
B11 B3 B4 106.3(3) . .
B11 B3 B10 60.6(2) . .
Cs1 B4 Cs1 81.28(9) . 2_666
B1 B4 Cs1 77.1(2) . .
B1 B4 Cs1 133.5(2) . 2_666
B3 B4 Cs1 89.40(19) . 2_666
B3 B4 Cs1 107.0(2) . .
B3 B4 B1 59.4(2) . .
B5 B4 Cs1 93.7(2) . .
B5 B4 Cs1 164.3(2) . 2_666
B5 B4 B1 58.4(2) . .
B5 B4 B3 106.3(3) . .
B5 B4 B10 110.8(3) . .
B5 B4 B9 60.6(2) . .
B5 B4 C7A 60.6(2) . .
B10 B4 Cs1 76.9(2) . 2_666
B10 B4 Cs1 154.3(2) . .
B10 B4 B1 108.8(3) . .
B10 B4 B3 59.8(2) . .
B10 B4 B9 61.4(2) . .
B10 B4 C7A 61.4(2) . .
B9 B4 Cs1 142.4(2) . .
B9 B4 Cs1 115.6(2) . 2_666
B9 B4 B1 106.4(3) . .
B9 B4 B3 106.5(3) . .
C7A B4 Cs1 115.6(2) . 2_666
C7A B4 Cs1 142.4(2) . .
C7A B4 B1 106.4(3) . .
C7A B4 B3 106.5(3) . .
C8' B4' Cs1 155.6(3) . .
C8' B4' B1' 104.1(3) . .
C8' B4' B5' 102.4(3) . .
C8' B4' B9' 56.8(2) . .
C8' B4' B3' 56.9(3) . .
B1' B4' Cs1 97.6(2) . .
B1' B4' B9' 108.4(3) . .
B5' B4' Cs1 97.7(2) . .
B5' B4' B1' 61.4(3) . .
B5' B4' B9' 59.3(2) . .
B9' B4' Cs1 126.2(3) . .
B3' B4' Cs1 128.0(3) . .
B3' B4' B1' 61.6(3) . .
B3' B4' B5' 109.1(4) . .
B3' B4' B9' 105.8(4) . .
C8 B5 B1 104.9(3) . .
C8 B5 B4 102.9(3) . .
C8 B5 B6 59.2(3) . .
C8 B5 B9 55.1(2) . .
C8 B5 C7A 55.1(2) . .
B1 B5 B4 61.8(2) . .
B1 B5 B6 60.3(2) . .
B1 B5 B9 108.9(3) . .
B1 B5 C7A 108.9(3) . .
B4 B5 B9 60.4(2) . .
B4 B5 C7A 60.4(2) . .
B6 B5 B4 109.3(3) . .
B6 B5 B9 106.1(3) . .
B6 B5 C7A 106.1(3) . .
N1' B5' B1' 120.0(3) . .
N1' B5' B4' 126.1(3) . .
N1' B5' B6' 117.8(3) . .
N1' B5' B9' 125.4(3) . .
N1' B5' B10' 118.0(3) . .
B1' B5' B6' 59.5(3) . .
B4' B5' B1' 60.2(3) . .
B4' B5' B6' 106.9(3) . .
B4' B5' B9' 61.6(3) . .
B4' B5' B10' 110.0(3) . .
B9' B5' B1' 109.3(3) . .
B9' B5' B6' 106.2(3) . .
B9' B5' B10' 60.2(2) . .
B10' B5' B1' 108.8(3) . .
B10' B5' B6' 59.0(2) . .
C8 B6 B1 104.3(3) . .
C8 B6 B2 104.3(3) . .
C8 B6 B5 59.1(2) . .
C8 B6 C7 53.9(2) . .
C8 B6 B9A 53.9(2) . .
B2 B6 B1 60.3(2) . .
B5 B6 B1 59.7(2) . .
B5 B6 B2 108.3(3) . .
B5 B6 C7 102.1(3) . .
B5 B6 B9A 102.1(3) . .
C7 B6 B1 103.9(3) . .
C7 B6 B2 60.0(2) . .
B9A B6 B1 103.9(3) . .
B9A B6 B2 60.0(2) . .
B1' B6' Cs2 85.6(2) . 1_455
B1' B6' B5' 59.9(3) . .
B2' B6' Cs2 80.0(2) . 1_455
B2' B6' B1' 60.1(3) . .
B2' B6' B5' 107.4(3) . .
B2' B6' B10' 110.3(3) . .
B2' B6' B11' 61.2(3) . .
B5' B6' Cs2 129.9(2) . 1_455
B10' B6' Cs2 164.0(3) . 1_455
B10' B6' B1' 110.0(3) . .
B10' B6' B5' 60.0(2) . .
B10' B6' B11' 60.4(3) . .
B11' B6' Cs2 118.8(3) . 1_455
B11' B6' B1' 109.1(3) . .
B11' B6' B5' 106.9(3) . .
C8' B9' Cs2 110.1(2) . .
C8' B9' B4' 58.2(2) . .
C8' B9' B5' 103.4(3) . .
C8' B9' B10' 104.9(3) . .
C8' B9' B3A 57.2(5) . .
B4' B9' Cs2 90.1(2) . .
B5' B9' Cs2 109.5(2) . .
B5' B9' B4' 59.1(2) . .
B5' B9' B10' 61.2(2) . .
B5' B9' B3A 106.8(5) . .
B10' B9' Cs2 145.0(3) . .
B10' B9' B4' 108.8(3) . .
B3A B9' Cs2 143.6(5) . .
B3A B9' B4' 105.8(5) . .
B3A B9' B10' 60.1(5) . .
B3 B10 Cs1 89.5(2) . 2_666
B3 B10 B9 106.2(3) . .
B3 B10 C7A 106.2(3) . .
B4 B10 Cs1 76.4(2) . 2_666
B4 B10 B3 60.9(2) . .
B4 B10 B11 106.2(3) . .
B4 B10 B9 59.9(2) . .
B4 B10 C7A 59.9(2) . .
B11 B10 Cs1 137.4(2) . 2_666
B11 B10 B3 58.8(2) . .
B11 B10 B9 102.1(3) . .
B11 B10 C7A 102.1(3) . .
B9 B10 Cs1 114.4(2) . 2_666
C7A B10 Cs1 114.4(2) . 2_666
B5' B10' Cs2 93.7(2) . 2_667
B6' B10' Cs2 112.4(2) . 2_667
B6' B10' B5' 61.0(2) . .
B6' B10' B9' 106.5(3) . .
B6' B10' B11' 59.8(3) . .
B6' B10' B3A 102.2(5) . .
B9' B10' Cs2 109.3(3) . 2_667
B9' B10' B5' 58.6(2) . .
B9' B10' B11' 104.4(3) . .
B11' B10' Cs2 146.1(3) . 2_667
B11' B10' B5' 107.2(3) . .
B3A B10' Cs2 145.3(5) . 2_667
B3A B10' B5' 104.5(5) . .
B3A B10' B9' 59.7(5) . .
B3A B10' B11' 54.5(5) . .
B3 B11 B2 59.9(2) . .
B3 B11 B10 60.6(2) . .
B10 B11 B2 109.8(3) . .
C7 B11 B2 61.4(2) . .
C7 B11 B3 106.5(3) . .
C7 B11 B10 105.8(3) . .
B9A B11 B2 61.4(2) . .
B9A B11 B3 106.5(3) . .
B9A B11 B10 105.8(3) . .
C7' B11' B2' 57.9(3) . .
C7' B11' B6' 103.4(3) . .
C7' B11' B10' 106.3(3) . .
B6' B11' B2' 59.2(3) . .
B6' B11' B10' 59.8(3) . .
B10' B11' B2' 108.2(3) . .
B3A B11' C7' 58.2(5) . .
B3A B11' B2' 107.2(5) . .
B3A B11' B6' 108.3(5) . .
B3A B11' B10' 62.4(5) . .
C8 C7 B2 110.6(3) . .
C8 C7 B6 61.6(2) . .
C8 C7 B11 114.3(3) . .
B6 C7 B2 60.1(2) . .
B11 C7 B2 63.5(2) . .
B11 C7 B6 114.0(3) . .
C12 C7 C8 118.5(3) . .
C12 C7 B2 119.9(3) . .
C12 C7 B6 117.8(4) . .
C12 C7 B11 118.2(4) . .
C7' B3' B1' 105.2(4) . .
C7' B3' B2' 58.9(3) . .
C7' B3' B4' 106.3(5) . .
C8' B3' C7' 57.3(3) . .
C8' B3' B1' 105.1(5) . .
C8' B3' B2' 104.9(4) . .
C8' B3' B4' 59.6(3) . .
B2' B3' B1' 60.1(3) . .
B4' B3' B1' 60.3(3) . .
B4' B3' B2' 109.0(4) . .
C8 B9 B4 105.1(3) . .
C8 B9 B5 59.5(3) . .
C8 B9 B10 107.3(3) . .
B4 B9 B5 59.0(2) . .
B4 B9 B10 58.7(2) . .
B5 B9 B10 107.2(3) . .
C8 C7A B4 105.1(3) . .
C8 C7A B5 59.5(3) . .
C8 C7A B10 107.3(3) . .
B4 C7A B5 59.0(2) . .
B4 C7A B10 58.7(2) . .
B5 C7A B10 107.2(3) . .
C12A C7A C8 123.9(9) . .
C12A C7A B4 122.3(9) . .
C12A C7A B5 121.3(9) . .
C12A C7A B10 121.6(9) . .
C7' B3A C8' 58.2(5) . .
C7' B3A B9' 106.5(7) . .
C7' B3A B10' 109.3(7) . .
C7' B3A B11' 61.5(5) . .
C8' B3A B9' 57.8(4) . .
C8' B3A B10' 105.5(6) . .
B9' B3A B10' 60.2(4) . .
B11' B3A C8' 108.3(7) . .
B11' B3A B9' 111.7(6) . .
B11' B3A B10' 63.0(5) . .
C8 B9A B2 110.6(3) . .
C8 B9A B6 61.6(2) . .
C8 B9A B11 114.3(3) . .
B6 B9A B2 60.1(2) . .
B11 B9A B2 63.5(2) . .
B11 B9A B6 114.0(3) . .

loop_
_geom_bond_atom_site_label_1
_geom_bond_atom_site_label_2
_geom_bond_distance
_geom_bond_site_symmetry_2
Cs1 Cs2 4.7015(5) .
Cs1 O1 3.690(3) 2_666
Cs1 O1 2.910(2) .
Cs1 O1' 3.130(3) .
Cs1 N1 3.799(3) 2_666
Cs1 C14 3.593(3) 2_666
Cs1 C14' 3.571(3) .
Cs1 B1 3.754(5) .
Cs1 B4 3.826(4) 2_666
Cs1 B4 3.720(4) .
Cs1 B4' 3.872(4) .
Cs1 B10 3.834(5) 2_666
Cs2 O1 3.274(3) .
Cs2 O1' 2.946(3) .
Cs2 N1 3.760(3) .
Cs2 N1' 3.795(3) 2_667
Cs2 C14 3.422(3) .
Cs2 C16' 3.889(4) 2_667
Cs2 B1 3.775(4) .
Cs2 B6' 3.896(5) 1_655
Cs2 B9' 3.913(5) .
Cs2 B10' 3.943(5) 2_667
O1 Cs1 3.690(3) 2_666
O1 C14 1.235(4) .
O1' C14' 1.228(4) .
N1 Cs1 3.799(3) 2_666
N1 C14 1.328(5) .
N1 B3 1.510(5) .
N1' Cs2 3.795(3) 2_667
N1' C14' 1.330(5) .
N1' B5' 1.513(5) .
C7' C8' 1.571(6) .
C7' C12' 1.532(5) .
C7' B2' 1.676(6) .
C7' B11' 1.648(6) .
C7' B3' 1.650(8) .
C7' B3A 1.593(14) .
C8 C13 1.529(5) .
C8 B5 1.704(6) .
C8 B6 1.706(5) .
C8 C7 1.567(5) .
C8 B9 1.623(6) .
C8 C7A 1.623(6) .
C8 B9A 1.567(5) .
C8' C13' 1.532(5) .
C8' B4' 1.676(5) .
C8' B9' 1.649(6) .
C8' B3' 1.627(9) .
C8' B3A 1.638(14) .
C14 Cs1 3.593(3) 2_666
C14 C15 1.502(4) .
C14' C15' 1.513(5) .
C15 C16 1.382(5) .
C15 C20 1.371(5) .
C15' C16' 1.378(5) .
C15' C20' 1.369(5) .
C16 C17 1.393(5) .
C16' Cs2 3.889(4) 2_667
C16' C17' 1.387(5) .
C17 C18 1.359(7) .
C17' C18' 1.367(6) .
C18 C19 1.361(7) .
C18' C19' 1.350(6) .
C19 C20 1.386(5) .
C19' C20' 1.386(5) .
B1 B2 1.760(6) .
B1 B3 1.786(5) .
B1 B4 1.804(6) .
B1 B5 1.742(5) .
B1 B6 1.753(6) .
B1' B2' 1.780(7) .
B1' B4' 1.776(7) .
B1' B5' 1.796(7) .
B1' B6' 1.789(7) .
B1' B3' 1.799(8) .
B2 B3 1.764(6) .
B2 B6 1.751(6) .
B2 B11 1.782(6) .
B2 C7 1.749(6) .
B2 B9A 1.749(6) .
B2' B6' 1.764(7) .
B2' B11' 1.801(7) .
B2' B3' 1.756(9) .
B3 B4 1.801(5) .
B3 B10 1.780(5) .
B3 B11 1.747(6) .
B4 Cs1 3.826(4) 2_666
B4 B5 1.768(6) .
B4 B10 1.772(6) .
B4 B9 1.794(6) .
B4 C7A 1.794(6) .
B4' B5' 1.742(6) .
B4' B9' 1.786(6) .
B4' B3' 1.737(9) .
B5 B6 1.746(6) .
B5 B9 1.798(6) .
B5 C7A 1.798(6) .
B5' B6' 1.808(6) .
B5' B9' 1.746(6) .
B5' B10' 1.791(6) .
B6 C7 1.748(6) .
B6 B9A 1.748(6) .
B6' Cs2 3.896(5) 1_455
B6' B10' 1.772(7) .
B6' B11' 1.773(6) .
B9' B10' 1.775(6) .
B9' B3A 1.766(13) .
B10 Cs1 3.834(5) 2_666
B10 B11 1.779(6) .
B10 B9 1.822(6) .
B10 C7A 1.822(6) .
B10' Cs2 3.943(5) 2_667
B10' B11' 1.783(7) .
B10' B3A 1.772(14) .
B11 C7 1.633(6) .
B11 B9A 1.633(6) .
B11' B3A 1.629(14) .
C7 C12 1.487(6) .
C7A C12A 1.258(13) .

loop_
_geom_torsion_atom_site_label_1
_geom_torsion_atom_site_label_2
_geom_torsion_atom_site_label_3
_geom_torsion_atom_site_label_4
_geom_torsion
_geom_torsion_site_symmetry_1
_geom_torsion_site_symmetry_4
Cs1 O1 C14 Cs1 61.3(9) . 2_666
Cs1 O1 C14 Cs2 -107.8(8) . .
Cs1 O1 C14 Cs2 -169.03(7) 2_666 .
Cs1 O1 C14 N1 -85.0(3) 2_666 .
Cs1 O1 C14 N1 -23.7(11) . .
Cs1 O1 C14 C15 94.7(3) 2_666 .
Cs1 O1 C14 C15 156.0(7) . .
Cs1 O1' C14' N1' -89.1(4) . .
Cs1 O1' C14' C15' 91.1(3) . .
Cs1 N1 C14 Cs2 155.07(11) 2_666 .
Cs1 N1 C14 O1 82.9(3) 2_666 .
Cs1 N1 C14 C15 -96.9(3) 2_666 .
Cs1 N1 B3 B1 -103.9(3) 2_666 .
Cs1 N1 B3 B2 -177.3(3) 2_666 .
Cs1 N1 B3 B4 -29.2(3) 2_666 .
Cs1 N1 B3 B10 40.1(3) 2_666 .
Cs1 N1 B3 B11 109.9(3) 2_666 .
Cs1 C14 C15 C16 -115.3(3) 2_666 .
Cs1 C14 C15 C20 66.9(3) 2_666 .
Cs1 C14' C15' C16' -124.1(3) . .
Cs1 C14' C15' C20' 56.5(4) . .
Cs1 B1 B2 B3 -55.8(6) . .
Cs1 B1 B2 B6 166.4(6) . .
Cs1 B1 B2 B11 -93.7(6) . .
Cs1 B1 B2 C7 -151.0(5) . .
Cs1 B1 B2 B9A -151.0(5) . .
Cs1 B1 B3 N1 49.9(4) . .
Cs1 B1 B3 B2 160.5(2) . .
Cs1 B1 B3 B4 -61.6(2) . .
Cs1 B1 B3 B10 -96.4(3) . .
Cs1 B1 B3 B11 -160.6(2) . .
Cs1 B1 B4 Cs1 64.4(3) . 2_666
Cs1 B1 B4 B3 119.0(2) . .
Cs1 B1 B4 B5 -102.7(2) . .
Cs1 B1 B4 B10 154.0(3) . .
Cs1 B1 B4 B9 -141.2(3) . .
Cs1 B1 B4 C7A -141.2(3) . .
Cs1 B1 B5 C8 167.5(2) . .
Cs1 B1 B5 B4 70.7(2) . .
Cs1 B1 B5 B6 -152.0(2) . .
Cs1 B1 B5 B9 109.8(3) . .
Cs1 B1 B5 C7A 109.8(3) . .
Cs1 B1 B6 C8 90.1(4) . .
Cs1 B1 B6 B2 -171.5(4) . .
Cs1 B1 B6 B5 49.8(4) . .
Cs1 B1 B6 C7 145.8(3) . .
Cs1 B1 B6 B9A 145.8(3) . .
Cs1 B4 B5 C8 116.7(9) 2_666 .
Cs1 B4 B5 C8 -172.6(2) . .
Cs1 B4 B5 B1 -72.4(2) . .
Cs1 B4 B5 B1 -143.1(9) 2_666 .
Cs1 B4 B5 B6 178.3(8) 2_666 .
Cs1 B4 B5 B6 -111.0(3) . .
Cs1 B4 B5 B9 151.0(2) . .
Cs1 B4 B5 B9 80.2(9) 2_666 .
Cs1 B4 B5 C7A 80.2(9) 2_666 .
Cs1 B4 B5 C7A 151.0(2) . .
Cs1 B4 B10 Cs1 -32.5(5) . 2_666
Cs1 B4 B10 B3 64.6(5) . .
Cs1 B4 B10 B3 97.09(19) 2_666 .
Cs1 B4 B10 B11 103.5(6) . .
Cs1 B4 B10 B11 135.9(2) 2_666 .
Cs1 B4 B10 B9 -129.2(2) 2_666 .
Cs1 B4 B10 B9 -161.7(6) . .
Cs1 B4 B10 C7A -129.2(2) 2_666 .
Cs1 B4 B10 C7A -161.7(6) . .
Cs1 B4 B9 C8 -91.6(4) . .
Cs1 B4 B9 C8 158.1(2) 2_666 .
Cs1 B4 B9 B5 -52.5(4) . .
Cs1 B4 B9 B5 -162.8(3) 2_666 .
Cs1 B4 B9 B10 56.8(2) 2_666 .
Cs1 B4 B9 B10 167.1(4) . .
Cs1 B4 C7A C8 -91.6(4) . .
Cs1 B4 C7A C8 158.1(2) 2_666 .
Cs1 B4 C7A B5 -52.5(4) . .
Cs1 B4 C7A B5 -162.8(3) 2_666 .
Cs1 B4 C7A B10 167.1(4) . .
Cs1 B4 C7A B10 56.8(2) 2_666 .
Cs1 B4 C7A C12A -53.1(11) 2_666 .
Cs1 B4 C7A C12A 57.2(12) . .
Cs1 B4' B5' N1' 12.8(4) . .
Cs1 B4' B5' B1' -94.4(2) . .
Cs1 B4' B5' B6' -132.7(2) . .
Cs1 B4' B5' B9' 127.7(3) . .
Cs1 B4' B5' B10' 164.8(3) . .
Cs1 B4' B9' Cs2 36.6(2) . .
Cs1 B4' B9' C8' 150.4(3) . .
Cs1 B4' B9' B5' -76.1(3) . .
Cs1 B4' B9' B10' -113.3(3) . .
Cs1 B4' B9' B3A -176.5(5) . .
Cs1 B4' B3' C7' 175.0(2) . .
Cs1 B4' B3' C8' -150.5(3) . .
Cs1 B4' B3' B1' 76.5(4) . .
Cs1 B4' B3' B2' 113.0(4) . .
Cs1 B10 B11 B2 83.1(4) 2_666 .
Cs1 B10 B11 B3 47.5(3) 2_666 .
Cs1 B10 B11 C7 147.9(3) 2_666 .
Cs1 B10 B11 B9A 147.9(3) 2_666 .
Cs1 B10 B9 C8 -153.3(2) 2_666 .
Cs1 B10 B9 B4 -55.8(2) 2_666 .
Cs1 B10 B9 B5 -90.7(3) 2_666 .
Cs1 B10 C7A C8 -153.3(2) 2_666 .
Cs1 B10 C7A B4 -55.8(2) 2_666 .
Cs1 B10 C7A B5 -90.7(3) 2_666 .
Cs1 B10 C7A C12A 55.3(11) 2_666 .
Cs2 O1 C14 Cs1 169.03(7) . 2_666
Cs2 O1 C14 N1 84.0(3) . .
Cs2 O1 C14 C15 -96.2(3) . .
Cs2 O1' C14' Cs1 160.6(7) . .
Cs2 O1' C14' N1' 71.5(8) . .
Cs2 O1' C14' C15' -108.3(6) . .
Cs2 N1 C14 Cs1 -155.07(11) . 2_666
Cs2 N1 C14 O1 -72.2(3) . .
Cs2 N1 C14 C15 108.1(3) . .
Cs2 N1 B3 B1 26.7(4) . .
Cs2 N1 B3 B2 -46.7(3) . .
Cs2 N1 B3 B4 101.5(3) . .
Cs2 N1 B3 B10 170.8(3) . .
Cs2 N1 B3 B11 -119.4(3) . .
Cs2 N1' C14' Cs1 -175.73(8) 2_667 .
Cs2 N1' C14' O1' -112.6(3) 2_667 .
Cs2 N1' C14' C15' 67.1(3) 2_667 .
Cs2 N1' B5' B1' -143.7(3) 2_667 .
Cs2 N1' B5' B4' 143.1(3) 2_667 .
Cs2 N1' B5' B6' -74.6(3) 2_667 .
Cs2 N1' B5' B9' 64.8(4) 2_667 .
Cs2 N1' B5' B10' -6.9(4) 2_667 .
Cs2 C14 C15 C16 79.5(3) . .
Cs2 C14 C15 C20 -98.3(3) . .
Cs2 C16' C17' C18' -110.8(5) 2_667 .
Cs2 B1 B2 B3 -92.14(18) . .
Cs2 B1 B2 B6 130.1(2) . .
Cs2 B1 B2 B11 -130.0(2) . .
Cs2 B1 B2 C7 172.7(2) . .
Cs2 B1 B2 B9A 172.7(2) . .
Cs2 B1 B3 N1 -26.6(4) . .
Cs2 B1 B3 B2 84.03(19) . .
Cs2 B1 B3 B4 -138.0(2) . .
Cs2 B1 B3 B10 -172.9(3) . .
Cs2 B1 B3 B11 122.9(2) . .
Cs2 B1 B4 Cs1 -58.9(2) . .
Cs2 B1 B4 Cs1 5.5(5) . 2_666
Cs2 B1 B4 B3 60.1(3) . .
Cs2 B1 B4 B5 -161.5(3) . .
Cs2 B1 B4 B10 95.1(3) . .
Cs2 B1 B4 B9 159.9(2) . .
Cs2 B1 B4 C7A 159.9(2) . .
Cs2 B1 B5 C8 -136.5(8) . .
Cs2 B1 B5 B4 126.6(9) . .
Cs2 B1 B5 B6 -96.1(9) . .
Cs2 B1 B5 B9 165.8(7) . .
Cs2 B1 B5 C7A 165.8(7) . .
Cs2 B1 B6 C8 -160.2(2) . .
Cs2 B1 B6 B2 -61.8(3) . .
Cs2 B1 B6 B5 159.5(3) . .
Cs2 B1 B6 C7 -104.5(3) . .
Cs2 B1 B6 B9A -104.5(3) . .
Cs2 B6' B10' Cs2 51.4(10) 1_455 2_667
Cs2 B6' B10' B5' 132.8(9) 1_455 .
Cs2 B6' B10' B9' 171.1(8) 1_455 .
Cs2 B6' B10' B11' -91.6(9) 1_455 .
Cs2 B6' B10' B3A -127.2(9) 1_455 .
Cs2 B6' B11' C7' -97.0(3) 1_455 .
Cs2 B6' B11' B2' -58.1(3) 1_455 .
Cs2 B6' B11' B10' 161.7(3) 1_455 .
Cs2 B6' B11' B3A -157.5(6) 1_455 .
Cs2 B9' B10' Cs2 -0.7(5) . 2_667
Cs2 B9' B10' B5' -83.0(4) . .
Cs2 B9' B10' B6' -122.3(4) . .
Cs2 B9' B10' B11' 175.4(3) . .
Cs2 B9' B10' B3A 142.9(6) . .
Cs2 B9' B3A C7' 112.6(7) . .
Cs2 B9' B3A C8' 79.4(8) . .
Cs2 B9' B3A B10' -144.2(7) . .
Cs2 B9' B3A B11' 178.0(3) . .
Cs2 B10' B11' C7' 178.0(3) 2_667 .
Cs2 B10' B11' B2' -121.1(4) 2_667 .
Cs2 B10' B11' B6' -85.8(5) 2_667 .
Cs2 B10' B11' B3A 138.6(6) 2_667 .
Cs2 B10' B3A C7' 178.5(3) 2_667 .
Cs2 B10' B3A C8' 117.4(7) 2_667 .
Cs2 B10' B3A B9' 80.1(8) 2_667 .
Cs2 B10' B3A B11' -139.6(6) 2_667 .
O1 C14 C15 C16 157.0(3) . .
O1 C14 C15 C20 -20.8(5) . .
O1' C14' C15' C16' 173.0(4) . .
O1' C14' C15' C20' -6.4(5) . .
N1 C14 C15 C16 -23.2(5) . .
N1 C14 C15 C20 159.0(4) . .
N1 B3 B4 Cs1 28.8(3) . 2_666
N1 B3 B4 Cs1 -51.9(4) . .
N1 B3 B4 B1 -114.9(4) . .
N1 B3 B4 B5 -151.1(3) . .
N1 B3 B4 B10 104.0(4) . .
N1 B3 B4 B9 145.4(3) . .
N1 B3 B4 C7A 145.4(3) . .
N1 B3 B10 Cs1 -39.5(3) . 2_666
N1 B3 B10 B4 -114.2(4) . .
N1 B3 B10 B11 110.6(3) . .
N1 B3 B10 B9 -154.8(3) . .
N1 B3 B10 C7A -154.8(3) . .
N1 B3 B11 B2 113.3(4) . .
N1 B3 B11 B10 -106.0(4) . .
N1 B3 B11 C7 154.9(3) . .
N1 B3 B11 B9A 154.9(3) . .
N1' C14' C15' C16' -6.8(5) . .
N1' C14' C15' C20' 173.8(4) . .
N1' B5' B6' Cs2 -57.2(4) . 1_455
N1' B5' B6' B1' -110.3(4) . .
N1' B5' B6' B2' -148.5(3) . .
N1' B5' B6' B10' 107.6(4) . .
N1' B5' B6' B11' 147.1(3) . .
N1' B5' B9' Cs2 38.0(4) . .
N1' B5' B9' C8' 155.3(3) . .
N1' B5' B9' B4' 115.9(4) . .
N1' B5' B9' B10' -104.9(4) . .
N1' B5' B9' B3A -145.4(6) . .
N1' B5' B10' Cs2 6.5(3) . 2_667
N1' B5' B10' B6' -107.2(4) . .
N1' B5' B10' B9' 116.8(4) . .
N1' B5' B10' B11' -146.5(3) . .
N1' B5' B10' B3A 156.7(5) . .
C7' C8' B4' Cs1 148.5(6) . .
C7' C8' B4' B1' -3.2(4) . .
C7' C8' B4' B5' -66.4(4) . .
C7' C8' B4' B9' -106.2(4) . .
C7' C8' B4' B3' 38.4(4) . .
C7' C8' B9' Cs2 -177.2(2) . .
C7' C8' B9' B4' 105.7(4) . .
C7' C8' B9' B5' 66.0(4) . .
C7' C8' B9' B10' 2.7(4) . .
C7' C8' B9' B3A -35.5(5) . .
C7' C8' B3' B1' -98.6(4) . .
C7' C8' B3' B2' -36.2(3) . .
C7' C8' B3' B4' -139.8(3) . .
C7' C8' B3A B9' 141.8(5) . .
C7' C8' B3A B10' 103.4(7) . .
C7' C8' B3A B11' 37.2(5) . .
C7' B2' B6' Cs2 169.0(3) . 1_455
C7' B2' B6' B1' -100.3(4) . .
C7' B2' B6' B5' -62.1(4) . .
C7' B2' B6' B10' 1.7(4) . .
C7' B2' B6' B11' 38.1(3) . .
C7' B2' B11' B6' -133.8(4) . .
C7' B2' B11' B10' -98.2(4) . .
C7' B2' B11' B3A -32.3(5) . .
C7' B2' B3' C8' 35.5(3) . .
C7' B2' B3' B1' 134.6(4) . .
C7' B2' B3' B4' 98.0(5) . .
C7' B11' B3A C8' -35.7(5) . .
C7' B11' B3A B9' -97.5(8) . .
C7' B11' B3A B10' -134.2(5) . .
C8 B5 B6 B1 133.1(3) . .
C8 B5 B6 B2 96.0(3) . .
C8 B5 B6 C7 33.9(2) . .
C8 B5 B6 B9A 33.9(2) . .
C8 B5 B9 B4 -135.1(3) . .
C8 B5 B9 B10 -100.3(3) . .
C8 B5 C7A B4 -135.1(3) . .
C8 B5 C7A B10 -100.3(3) . .
C8 B5 C7A C12A 113.6(11) . .
C8 B6 C7 B2 140.6(3) . .
C8 B6 C7 B11 105.7(4) . .
C8 B6 C7 C12 -109.1(4) . .
C8 B6 B9A B2 140.6(3) . .
C8 B6 B9A B11 105.7(4) . .
C8' C7' B2' B1' 1.6(4) . .
C8' C7' B2' B6' 64.2(4) . .
C8' C7' B2' B11' 103.8(4) . .
C8' C7' B2' B3' -38.7(4) . .
C8' C7' B11' B2' -104.9(3) . .
C8' C7' B11' B6' -65.3(4) . .
C8' C7' B11' B10' -3.3(4) . .
C8' C7' B11' B3A 38.2(5) . .
C8' C7' B3' B1' 98.4(5) . .
C8' C7' B3' B2' 138.1(4) . .
C8' C7' B3' B4' 35.5(3) . .
C8' C7' B3A B9' -33.1(5) . .
C8' C7' B3A B10' -96.6(6) . .
C8' C7' B3A B11' -139.3(5) . .
C8' B4' B5' N1' -153.3(4) . .
C8' B4' B5' B1' 99.4(4) . .
C8' B4' B5' B6' 61.1(4) . .
C8' B4' B5' B9' -38.4(3) . .
C8' B4' B5' B10' -1.3(5) . .
C8' B4' B9' Cs2 -113.8(2) . .
C8' B4' B9' B5' 133.5(3) . .
C8' B4' B9' B10' 96.3(3) . .
C8' B4' B9' B3A 33.1(5) . .
C8' B4' B3' C7' -34.5(3) . .
C8' B4' B3' B1' -133.0(4) . .
C8' B4' B3' B2' -96.5(4) . .
C8' B9' B10' Cs2 179.6(2) . 2_667
C8' B9' B10' B5' 97.3(3) . .
C8' B9' B10' B6' 57.9(4) . .
C8' B9' B10' B11' -4.4(4) . .
C8' B9' B10' B3A -36.9(5) . .
C8' B9' B3A C7' 33.3(5) . .
C8' B9' B3A B10' 136.4(5) . .
C8' B9' B3A B11' 98.6(8) . .
C12' C7' C8' C13' 1.1(6) . .
C12' C7' C8' B4' -143.7(4) . .
C12' C7' C8' B9' 144.7(4) . .
C12' C7' C8' B3' -104.8(5) . .
C12' C7' C8' B3A 107.0(6) . .
C12' C7' B2' B1' 146.3(4) . .
C12' C7' B2' B6' -151.2(4) . .
C12' C7' B2' B11' -111.5(4) . .
C12' C7' B2' B3' 106.0(5) . .
C12' C7' B11' B2' 111.0(4) . .
C12' C7' B11' B6' 150.6(4) . .
C12' C7' B11' B10' -147.4(4) . .
C12' C7' B11' B3A -105.9(6) . .
C12' C7' B3' C8' 110.3(4) . .
C12' C7' B3' B1' -151.3(4) . .
C12' C7' B3' B2' -111.5(4) . .
C12' C7' B3' B4' 145.8(4) . .
C12' C7' B3A C8' -110.4(4) . .
C12' C7' B3A B9' -143.5(5) . .
C12' C7' B3A B10' 153.0(5) . .
C12' C7' B3A B11' 110.3(5) . .
C13 C8 B5 B1 146.8(3) . .
C13 C8 B5 B4 -149.3(3) . .
C13 C8 B5 B6 105.8(4) . .
C13 C8 B5 B9 -110.2(4) . .
C13 C8 B5 C7A -110.2(4) . .
C13 C8 B6 B1 -151.5(4) . .
C13 C8 B6 B2 146.1(4) . .
C13 C8 B6 B5 -110.9(4) . .
C13 C8 B6 C7 111.6(4) . .
C13 C8 B6 B9A 111.6(4) . .
C13 C8 C7 B2 -143.1(3) . .
C13 C8 C7 B6 -107.1(4) . .
C13 C8 C7 B11 147.6(4) . .
C13 C8 C7 C12 1.0(6) . .
C13 C8 B9 B4 150.3(4) . .
C13 C8 B9 B5 111.5(4) . .
C13 C8 B9 B10 -148.4(4) . .
C13 C8 C7A B4 150.3(4) . .
C13 C8 C7A B5 111.5(4) . .
C13 C8 C7A B10 -148.4(4) . .
C13 C8 C7A C12A 2.2(12) . .
C13 C8 B9A B2 -143.1(3) . .
C13 C8 B9A B6 -107.1(4) . .
C13 C8 B9A B11 147.6(4) . .
C13' C8' B4' Cs1 3.8(10) . .
C13' C8' B4' B1' -147.9(4) . .
C13' C8' B4' B5' 148.8(4) . .
C13' C8' B4' B9' 109.1(5) . .
C13' C8' B4' B3' -106.4(5) . .
C13' C8' B9' Cs2 -33.3(4) . .
C13' C8' B9' B4' -110.3(4) . .
C13' C8' B9' B5' -150.1(3) . .
C13' C8' B9' B10' 146.6(3) . .
C13' C8' B9' B3A 108.4(6) . .
C13' C8' B3' C7' -109.8(4) . .
C13' C8' B3' B1' 151.5(4) . .
C13' C8' B3' B2' -146.1(4) . .
C13' C8' B3' B4' 110.4(4) . .
C13' C8' B3A C7' 108.6(5) . .
C13' C8' B3A B9' -109.6(5) . .
C13' C8' B3A B10' -148.0(5) . .
C13' C8' B3A B11' 145.8(6) . .
C14 N1 B3 B1 -34.3(6) . .
C14 N1 B3 B2 -107.7(4) . .
C14 N1 B3 B4 40.5(5) . .
C14 N1 B3 B10 109.8(4) . .
C14 N1 B3 B11 179.6(4) . .
C14 C15 C16 C17 -178.6(3) . .
C14 C15 C20 C19 179.9(4) . .
C14' N1' B5' B1' 110.0(5) . .
C14' N1' B5' B4' 36.8(6) . .
C14' N1' B5' B6' 179.1(4) . .
C14' N1' B5' B9' -41.5(6) . .
C14' N1' B5' B10' -113.2(4) . .
C14' C15' C16' Cs2 -56.0(3) . 2_667
C14' C15' C16' C17' -178.8(4) . .
C14' C15' C20' C19' 179.4(4) . .
C15 C16 C17 C18 -0.5(6) . .
C15' C16' C17' C18' -0.9(7) . .
C16 C15 C20 C19 2.1(7) . .
C16 C17 C18 C19 0.5(8) . .
C16' C15' C20' C19' -0.1(6) . .
C16' C17' C18' C19' 0.7(8) . .
C17 C18 C19 C20 0.7(8) . .
C17' C18' C19' C20' -0.2(9) . .
C18 C19 C20 C15 -2.0(8) . .
C18' C19' C20' C15' -0.1(8) . .
C20 C15 C16 C17 -0.8(6) . .
C20' C15' C16' Cs2 123.4(3) . 2_667
C20' C15' C16' C17' 0.6(6) . .
B1 B2 B3 N1 114.6(4) . .
B1 B2 B3 B4 -37.7(3) . .
B1 B2 B3 B10 -100.8(3) . .
B1 B2 B3 B11 -136.8(3) . .
B1 B2 B6 C8 98.6(3) . .
B1 B2 B6 B5 36.8(3) . .
B1 B2 B6 C7 130.5(3) . .
B1 B2 B6 B9A 130.5(3) . .
B1 B2 B11 B3 38.7(3) . .
B1 B2 B11 B10 2.8(4) . .
B1 B2 B11 C7 -94.8(3) . .
B1 B2 B11 B9A -94.8(3) . .
B1 B2 C7 C8 -6.0(4) . .
B1 B2 C7 B6 -42.6(3) . .
B1 B2 C7 B11 101.7(3) . .
B1 B2 C7 C12 -149.5(4) . .
B1 B2 B9A C8 -6.0(4) . .
B1 B2 B9A B6 -42.6(3) . .
B1 B2 B9A B11 101.7(3) . .
B1 B3 B4 Cs1 63.1(2) . .
B1 B3 B4 Cs1 143.8(2) . 2_666
B1 B3 B4 B5 -36.1(3) . .
B1 B3 B4 B10 -141.1(3) . .
B1 B3 B4 B9 -99.6(3) . .
B1 B3 B4 C7A -99.6(3) . .
B1 B3 B10 Cs1 110.0(3) . 2_666
B1 B3 B10 B4 35.3(3) . .
B1 B3 B10 B11 -99.9(3) . .
B1 B3 B10 B9 -5.3(4) . .
B1 B3 B10 C7A -5.3(4) . .
B1 B3 B11 B2 -38.2(3) . .
B1 B3 B11 B10 102.5(3) . .
B1 B3 B11 C7 3.4(4) . .
B1 B3 B11 B9A 3.4(4) . .
B1 B4 B5 C8 -100.2(3) . .
B1 B4 B5 B6 -38.6(3) . .
B1 B4 B5 B9 -136.7(3) . .
B1 B4 B5 C7A -136.7(3) . .
B1 B4 B10 Cs1 -131.9(2) . 2_666
B1 B4 B10 B3 -34.8(3) . .
B1 B4 B10 B11 4.0(4) . .
B1 B4 B10 B9 98.9(3) . .
B1 B4 B10 C7A 98.9(3) . .
B1 B4 B9 C8 -1.5(4) . .
B1 B4 B9 B5 37.5(3) . .
B1 B4 B9 B10 -102.8(3) . .
B1 B4 C7A C8 -1.5(4) . .
B1 B4 C7A B5 37.5(3) . .
B1 B4 C7A B10 -102.8(3) . .
B1 B4 C7A C12A 147.2(11) . .
B1 B5 B6 C8 -133.1(3) . .
B1 B5 B6 B2 -37.1(3) . .
B1 B5 B6 C7 -99.2(3) . .
B1 B5 B6 B9A -99.2(3) . .
B1 B5 B9 C8 95.3(3) . .
B1 B5 B9 B4 -39.8(3) . .
B1 B5 B9 B10 -5.0(4) . .
B1 B5 C7A C8 95.3(3) . .
B1 B5 C7A B4 -39.8(3) . .
B1 B5 C7A B10 -5.0(4) . .
B1 B5 C7A C12A -151.1(11) . .
B1 B6 C7 C8 -97.8(3) . .
B1 B6 C7 B2 42.9(3) . .
B1 B6 C7 B11 8.0(4) . .
B1 B6 C7 C12 153.1(4) . .
B1 B6 B9A C8 -97.8(3) . .
B1 B6 B9A B2 42.9(3) . .
B1 B6 B9A B11 8.0(4) . .
B1' B2' B6' Cs2 -90.7(2) . 1_455
B1' B2' B6' B5' 38.2(3) . .
B1' B2' B6' B10' 101.9(4) . .
B1' B2' B6' B11' 138.3(4) . .
B1' B2' B11' C7' 96.2(4) . .
B1' B2' B11' B6' -37.6(3) . .
B1' B2' B11' B10' -2.0(4) . .
B1' B2' B11' B3A 63.9(6) . .
B1' B2' B3' C7' -134.6(4) . .
B1' B2' B3' C8' -99.1(5) . .
B1' B2' B3' B4' -36.6(4) . .
B1' B4' B5' N1' 107.3(4) . .
B1' B4' B5' B6' -38.3(3) . .
B1' B4' B5' B9' -137.9(3) . .
B1' B4' B5' B10' -100.8(4) . .
B1' B4' B9' Cs2 151.1(3) . .
B1' B4' B9' C8' -95.1(4) . .
B1' B4' B9' B5' 38.4(3) . .
B1' B4' B9' B10' 1.2(4) . .
B1' B4' B9' B3A -62.0(6) . .
B1' B4' B3' C7' 98.5(4) . .
B1' B4' B3' C8' 133.0(4) . .
B1' B4' B3' B2' 36.5(4) . .
B1' B5' B6' Cs2 53.1(3) . 1_455
B1' B5' B6' B2' -38.3(3) . .
B1' B5' B6' B10' -142.1(3) . .
B1' B5' B6' B11' -102.7(3) . .
B1' B5' B9' Cs2 -116.1(3) . .
B1' B5' B9' C8' 1.3(4) . .
B1' B5' B9' B4' -38.1(3) . .
B1' B5' B9' B10' 101.1(4) . .
B1' B5' B9' B3A 60.6(6) . .
B1' B5' B10' Cs2 147.6(2) . 2_667
B1' B5' B10' B6' 34.0(3) . .
B1' B5' B10' B9' -102.0(3) . .
B1' B5' B10' B11' -5.3(4) . .
B1' B5' B10' B3A -62.2(6) . .
B1' B6' B10' Cs2 -115.8(3) . 2_667
B1' B6' B10' B5' -34.4(3) . .
B1' B6' B10' B9' 3.9(4) . .
B1' B6' B10' B11' 101.2(3) . .
B1' B6' B10' B3A 65.6(5) . .
B1' B6' B11' C7' -1.4(5) . .
B1' B6' B11' B2' 37.6(3) . .
B1' B6' B11' B10' -102.6(4) . .
B1' B6' B11' B3A -61.9(7) . .
B2 B1 B3 N1 -110.6(4) . .
B2 B1 B3 B4 138.0(3) . .
B2 B1 B3 B10 103.1(3) . .
B2 B1 B3 B11 38.9(3) . .
B2 B1 B4 Cs1 -92.0(4) . 2_666
B2 B1 B4 Cs1 -156.4(2) . .
B2 B1 B4 B3 -37.4(3) . .
B2 B1 B4 B5 101.0(3) . .
B2 B1 B4 B10 -2.4(4) . .
B2 B1 B4 B9 62.4(3) . .
B2 B1 B4 C7A 62.4(3) . .
B2 B1 B5 C8 -3.6(4) . .
B2 B1 B5 B4 -100.5(3) . .
B2 B1 B5 B6 36.8(3) . .
B2 B1 B5 B9 -61.4(4) . .
B2 B1 B5 C7A -61.4(4) . .
B2 B1 B6 C8 -98.4(3) . .
B2 B1 B6 B5 -138.7(3) . .
B2 B1 B6 C7 -42.7(3) . .
B2 B1 B6 B9A -42.7(3) . .
B2 B3 B4 Cs1 100.4(3) . .
B2 B3 B4 Cs1 -178.9(2) . 2_666
B2 B3 B4 B1 37.3(3) . .
B2 B3 B4 B5 1.1(4) . .
B2 B3 B4 B10 -103.8(3) . .
B2 B3 B4 B9 -62.4(3) . .
B2 B3 B4 C7A -62.4(3) . .
B2 B3 B10 Cs1 173.6(2) . 2_666
B2 B3 B10 B4 99.0(3) . .
B2 B3 B10 B11 -36.3(3) . .
B2 B3 B10 B9 58.3(4) . .
B2 B3 B10 C7A 58.3(4) . .
B2 B3 B11 B10 140.7(3) . .
B2 B3 B11 C7 41.6(3) . .
B2 B3 B11 B9A 41.6(3) . .
B2 B6 C7 C8 -140.6(3) . .
B2 B6 C7 B11 -34.9(3) . .
B2 B6 C7 C12 110.2(4) . .
B2 B6 B9A C8 -140.6(3) . .
B2 B6 B9A B11 -34.9(3) . .
B2 B11 C7 C8 102.0(4) . .
B2 B11 C7 B6 33.7(3) . .
B2 B11 C7 C12 -111.3(4) . .
B2 B11 B9A C8 102.0(4) . .
B2 B11 B9A B6 33.7(3) . .
B2' C7' C8' C13' 145.8(4) . .
B2' C7' C8' B4' 1.1(5) . .
B2' C7' C8' B9' -70.6(4) . .
B2' C7' C8' B3' 40.0(4) . .
B2' C7' C8' B3A -108.3(6) . .
B2' C7' B11' B6' 39.6(3) . .
B2' C7' B11' B10' 101.6(3) . .
B2' C7' B11' B3A 143.1(5) . .
B2' C7' B3' C8' -138.1(4) . .
B2' C7' B3' B1' -39.8(4) . .
B2' C7' B3' B4' -102.6(4) . .
B2' C7' B3A C8' 102.0(5) . .
B2' C7' B3A B9' 68.9(8) . .
B2' C7' B3A B10' 5.4(9) . .
B2' C7' B3A B11' -37.3(5) . .
B2' B1' B4' Cs1 -164.7(3) . .
B2' B1' B4' C8' 3.9(4) . .
B2' B1' B4' B5' 100.6(3) . .
B2' B1' B4' B9' 63.2(4) . .
B2' B1' B4' B3' -35.3(4) . .
B2' B1' B5' N1' 144.3(3) . .
B2' B1' B5' B4' -98.7(3) . .
B2' B1' B5' B6' 37.8(3) . .
B2' B1' B5' B9' -60.0(4) . .
B2' B1' B5' B10' 4.1(4) . .
B2' B1' B6' Cs2 80.9(2) . 1_455
B2' B1' B6' B5' -137.0(3) . .
B2' B1' B6' B10' -102.6(3) . .
B2' B1' B6' B11' -38.1(3) . .
B2' B1' B3' C7' 39.2(4) . .
B2' B1' B3' C8' 98.7(4) . .
B2' B1' B3' B4' 139.6(4) . .
B2' B6' B10' Cs2 179.7(2) . 2_667
B2' B6' B10' B5' -98.9(3) . .
B2' B6' B10' B9' -60.6(4) . .
B2' B6' B10' B11' 36.7(3) . .
B2' B6' B10' B3A 1.1(6) . .
B2' B6' B11' C7' -39.0(3) . .
B2' B6' B11' B10' -140.2(3) . .
B2' B6' B11' B3A -99.5(6) . .
B2' B11' B3A C7' 32.2(4) . .
B2' B11' B3A C8' -3.5(8) . .
B2' B11' B3A B9' -65.3(9) . .
B2' B11' B3A B10' -102.0(4) . .
B3 N1 C14 Cs1 -81.1(4) . 2_666
B3 N1 C14 Cs2 74.0(4) . .
B3 N1 C14 O1 1.8(6) . .
B3 N1 C14 C15 -177.9(3) . .
B3 B1 B2 B6 -137.7(3) . .
B3 B1 B2 B11 -37.9(3) . .
B3 B1 B2 C7 -95.1(3) . .
B3 B1 B2 B9A -95.1(3) . .
B3 B1 B4 Cs1 -119.0(2) . .
B3 B1 B4 Cs1 -54.6(3) . 2_666
B3 B1 B4 B5 138.3(3) . .
B3 B1 B4 B10 35.0(3) . .
B3 B1 B4 B9 99.8(3) . .
B3 B1 B4 C7A 99.8(3) . .
B3 B1 B5 C8 59.5(4) . .
B3 B1 B5 B4 -37.4(3) . .
B3 B1 B5 B6 99.9(3) . .
B3 B1 B5 B9 1.7(4) . .
B3 B1 B5 C7A 1.7(4) . .
B3 B1 B6 C8 -61.0(3) . .
B3 B1 B6 B2 37.5(3) . .
B3 B1 B6 B5 -101.3(3) . .
B3 B1 B6 C7 -5.2(4) . .
B3 B1 B6 B9A -5.2(4) . .
B3 B2 B6 C8 60.3(4) . .
B3 B2 B6 B1 -38.3(3) . .
B3 B2 B6 B5 -1.4(4) . .
B3 B2 B6 C7 92.3(3) . .
B3 B2 B6 B9A 92.3(3) . .
B3 B2 B11 B10 -35.9(3) . .
B3 B2 B11 C7 -133.6(3) . .
B3 B2 B11 B9A -133.6(3) . .
B3 B2 C7 C8 -68.4(4) . .
B3 B2 C7 B6 -105.0(3) . .
B3 B2 C7 B11 39.3(3) . .
B3 B2 C7 C12 148.1(4) . .
B3 B2 B9A C8 -68.4(4) . .
B3 B2 B9A B6 -105.0(3) . .
B3 B2 B9A B11 39.3(3) . .
B3 B4 B5 C8 -63.6(3) . .
B3 B4 B5 B1 36.6(3) . .
B3 B4 B5 B6 -2.0(4) . .
B3 B4 B5 B9 -100.1(3) . .
B3 B4 B5 C7A -100.1(3) . .
B3 B4 B10 Cs1 -97.09(19) . 2_666
B3 B4 B10 B11 38.9(3) . .
B3 B4 B10 B9 133.7(3) . .
B3 B4 B10 C7A 133.7(3) . .
B3 B4 B9 C8 60.7(4) . .
B3 B4 B9 B5 99.7(3) . .
B3 B4 B9 B10 -40.6(3) . .
B3 B4 C7A C8 60.7(4) . .
B3 B4 C7A B5 99.7(3) . .
B3 B4 C7A B10 -40.6(3) . .
B3 B4 C7A C12A -150.6(11) . .
B3 B10 B11 B2 35.6(3) . .
B3 B10 B11 C7 100.4(3) . .
B3 B10 B11 B9A 100.4(3) . .
B3 B10 B9 C8 -56.3(4) . .
B3 B10 B9 B4 41.1(3) . .
B3 B10 B9 B5 6.2(4) . .
B3 B10 C7A C8 -56.3(4) . .
B3 B10 C7A B4 41.1(3) . .
B3 B10 C7A B5 6.2(4) . .
B3 B10 C7A C12A 152.3(11) . .
B3 B11 C7 C8 61.1(4) . .
B3 B11 C7 B2 -40.8(3) . .
B3 B11 C7 B6 -7.2(4) . .
B3 B11 C7 C12 -152.2(4) . .
B3 B11 B9A C8 61.1(4) . .
B3 B11 B9A B2 -40.8(3) . .
B3 B11 B9A B6 -7.2(4) . .
B4 B1 B2 B3 37.6(3) . .
B4 B1 B2 B6 -100.1(3) . .
B4 B1 B2 B11 -0.3(4) . .
B4 B1 B2 C7 -57.5(3) . .
B4 B1 B2 B9A -57.5(3) . .
B4 B1 B3 N1 111.4(4) . .
B4 B1 B3 B2 -138.0(3) . .
B4 B1 B3 B10 -34.9(3) . .
B4 B1 B3 B11 -99.1(3) . .
B4 B1 B5 C8 96.8(3) . .
B4 B1 B5 B6 137.3(3) . .
B4 B1 B5 B9 39.1(3) . .
B4 B1 B5 C7A 39.1(3) . .
B4 B1 B6 C8 2.4(4) . .
B4 B1 B6 B2 100.9(3) . .
B4 B1 B6 B5 -37.9(3) . .
B4 B1 B6 C7 58.2(3) . .
B4 B1 B6 B9A 58.2(3) . .
B4 B3 B10 Cs1 74.7(2) . 2_666
B4 B3 B10 B11 -135.2(3) . .
B4 B3 B10 B9 -40.6(3) . .
B4 B3 B10 C7A -40.6(3) . .
B4 B3 B11 B2 -101.6(3) . .
B4 B3 B11 B10 39.1(3) . .
B4 B3 B11 C7 -60.0(4) . .
B4 B3 B11 B9A -60.0(4) . .
B4 B5 B6 C8 -93.8(3) . .
B4 B5 B6 B1 39.3(3) . .
B4 B5 B6 B2 2.2(4) . .
B4 B5 B6 C7 -59.9(4) . .
B4 B5 B6 B9A -59.9(4) . .
B4 B5 B9 C8 135.1(3) . .
B4 B5 B9 B10 34.8(3) . .
B4 B5 C7A C8 135.1(3) . .
B4 B5 C7A B10 34.8(3) . .
B4 B5 C7A C12A -111.4(11) . .
B4 B10 B11 B2 -4.3(4) . .
B4 B10 B11 B3 -39.9(3) . .
B4 B10 B11 C7 60.5(4) . .
B4 B10 B11 B9A 60.5(4) . .
B4 B10 B9 C8 -97.5(3) . .
B4 B10 B9 B5 -34.9(3) . .
B4 B10 C7A C8 -97.5(3) . .
B4 B10 C7A B5 -34.9(3) . .
B4 B10 C7A C12A 111.1(11) . .
B4' C8' B9' Cs2 77.1(2) . .
B4' C8' B9' B5' -39.8(3) . .
B4' C8' B9' B10' -103.1(3) . .
B4' C8' B9' B3A -141.3(6) . .
B4' C8' B3' C7' 139.8(3) . .
B4' C8' B3' B1' 41.1(4) . .
B4' C8' B3' B2' 103.5(4) . .
B4' C8' B3A C7' -102.0(5) . .
B4' C8' B3A B9' 39.7(5) . .
B4' C8' B3A B10' 1.3(9) . .
B4' C8' B3A B11' -64.9(9) . .
B4' B1' B2' C7' -3.4(4) . .
B4' B1' B2' B6' -99.6(4) . .
B4' B1' B2' B11' -62.5(4) . .
B4' B1' B2' B3' 35.0(4) . .
B4' B1' B5' N1' -116.9(4) . .
B4' B1' B5' B6' 136.6(3) . .
B4' B1' B5' B9' 38.7(3) . .
B4' B1' B5' B10' 102.8(3) . .
B4' B1' B6' Cs2 -179.6(3) . 1_455
B4' B1' B6' B2' 99.4(3) . .
B4' B1' B6' B5' -37.6(3) . .
B4' B1' B6' B10' -3.1(4) . .
B4' B1' B6' B11' 61.4(4) . .
B4' B1' B3' C7' -100.4(5) . .
B4' B1' B3' C8' -40.8(4) . .
B4' B1' B3' B2' -139.6(4) . .
B4' B5' B6' Cs2 91.7(3) . 1_455
B4' B5' B6' B1' 38.6(3) . .
B4' B5' B6' B2' 0.3(4) . .
B4' B5' B6' B10' -103.5(3) . .
B4' B5' B6' B11' -64.1(4) . .
B4' B5' B9' Cs2 -78.0(3) . .
B4' B5' B9' C8' 39.4(3) . .
B4' B5' B9' B10' 139.2(4) . .
B4' B5' B9' B3A 98.7(6) . .
B4' B5' B10' Cs2 -148.1(3) . 2_667
B4' B5' B10' B6' 98.2(4) . .
B4' B5' B10' B9' -37.7(3) . .
B4' B5' B10' B11' 59.0(4) . .
B4' B5' B10' B3A 2.1(6) . .
B4' B9' B10' Cs2 118.6(3) . 2_667
B4' B9' B10' B5' 36.3(3) . .
B4' B9' B10' B6' -3.1(4) . .
B4' B9' B10' B11' -65.3(4) . .
B4' B9' B10' B3A -97.9(6) . .
B4' B9' B3A C7' -0.3(8) . .
B4' B9' B3A C8' -33.5(4) . .
B4' B9' B3A B10' 102.9(4) . .
B4' B9' B3A B11' 65.1(9) . .
B5 C8 B6 B1 -40.6(3) . .
B5 C8 B6 B2 -103.0(3) . .
B5 C8 B6 C7 -137.6(3) . .
B5 C8 B6 B9A -137.6(3) . .
B5 C8 C7 B2 4.0(4) . .
B5 C8 C7 B6 39.9(3) . .
B5 C8 C7 B11 -65.4(4) . .
B5 C8 C7 C12 148.0(4) . .
B5 C8 B9 B4 38.8(3) . .
B5 C8 B9 B10 100.1(3) . .
B5 C8 C7A B4 38.8(3) . .
B5 C8 C7A B10 100.1(3) . .
B5 C8 C7A C12A -109.3(11) . .
B5 C8 B9A B2 4.0(4) . .
B5 C8 B9A B6 39.9(3) . .
B5 C8 B9A B11 -65.4(4) . .
B5 B1 B2 B3 100.8(3) . .
B5 B1 B2 B6 -36.9(3) . .
B5 B1 B2 B11 62.9(4) . .
B5 B1 B2 C7 5.7(4) . .
B5 B1 B2 B9A 5.7(4) . .
B5 B1 B3 N1 148.6(4) . .
B5 B1 B3 B2 -100.8(3) . .
B5 B1 B3 B4 37.2(3) . .
B5 B1 B3 B10 2.3(4) . .
B5 B1 B3 B11 -61.9(4) . .
B5 B1 B4 Cs1 102.7(2) . .
B5 B1 B4 Cs1 167.1(4) . 2_666
B5 B1 B4 B3 -138.3(3) . .
B5 B1 B4 B10 -103.4(3) . .
B5 B1 B4 B9 -38.6(3) . .
B5 B1 B4 C7A -38.6(3) . .
B5 B1 B6 C8 40.3(3) . .
B5 B1 B6 B2 138.7(3) . .
B5 B1 B6 C7 96.1(3) . .
B5 B1 B6 B9A 96.1(3) . .
B5 B4 B10 Cs1 165.7(3) . 2_666
B5 B4 B10 B3 -97.2(3) . .
B5 B4 B10 B11 -58.4(3) . .
B5 B4 B10 B9 36.5(3) . .
B5 B4 B10 C7A 36.5(3) . .
B5 B4 B9 C8 -39.1(3) . .
B5 B4 B9 B10 -140.4(3) . .
B5 B4 C7A C8 -39.1(3) . .
B5 B4 C7A B10 -140.4(3) . .
B5 B4 C7A C12A 109.7(11) . .
B5 B6 C7 C8 -36.3(3) . .
B5 B6 C7 B2 104.3(3) . .
B5 B6 C7 B11 69.4(4) . .
B5 B6 C7 C12 -145.5(4) . .
B5 B6 B9A C8 -36.3(3) . .
B5 B6 B9A B2 104.3(3) . .
B5 B6 B9A B11 69.4(4) . .
B5' N1' C14' Cs1 -64.0(4) . .
B5' N1' C14' O1' -0.9(6) . .
B5' N1' C14' C15' 178.9(3) . .
B5' B1' B2' C7' 57.8(4) . .
B5' B1' B2' B6' -38.4(3) . .
B5' B1' B2' B11' -1.3(4) . .
B5' B1' B2' B3' 96.2(4) . .
B5' B1' B4' Cs1 94.7(2) . .
B5' B1' B4' C8' -96.7(3) . .
B5' B1' B4' B9' -37.4(3) . .
B5' B1' B4' B3' -135.9(4) . .
B5' B1' B6' Cs2 -142.0(2) . 1_455
B5' B1' B6' B2' 137.0(3) . .
B5' B1' B6' B10' 34.5(3) . .
B5' B1' B6' B11' 98.9(3) . .
B5' B1' B3' C7' -62.7(5) . .
B5' B1' B3' C8' -3.2(5) . .
B5' B1' B3' B2' -101.9(4) . .
B5' B1' B3' B4' 37.7(3) . .
B5' B4' B9' Cs2 112.8(2) . .
B5' B4' B9' C8' -133.5(3) . .
B5' B4' B9' B10' -37.2(3) . .
B5' B4' B9' B3A -100.4(6) . .
B5' B4' B3' C7' 58.2(5) . .
B5' B4' B3' C8' 92.7(4) . .
B5' B4' B3' B1' -40.3(3) . .
B5' B4' B3' B2' -3.8(5) . .
B5' B6' B10' Cs2 -81.4(2) . 2_667
B5' B6' B10' B9' 38.3(3) . .
B5' B6' B10' B11' 135.6(3) . .
B5' B6' B10' B3A 100.0(5) . .
B5' B6' B11' C7' 61.9(4) . .
B5' B6' B11' B2' 100.9(3) . .
B5' B6' B11' B10' -39.3(3) . .
B5' B6' B11' B3A 1.4(7) . .
B5' B9' B10' Cs2 82.3(2) . 2_667
B5' B9' B10' B6' -39.4(3) . .
B5' B9' B10' B11' -101.6(3) . .
B5' B9' B10' B3A -134.1(6) . .
B5' B9' B3A C7' -62.1(8) . .
B5' B9' B3A C8' -95.4(4) . .
B5' B9' B3A B10' 41.0(5) . .
B5' B9' B3A B11' 3.2(10) . .
B5' B10' B11' C7' -56.4(4) . .
B5' B10' B11' B2' 4.5(4) . .
B5' B10' B11' B6' 39.8(3) . .
B5' B10' B11' B3A -95.8(6) . .
B5' B10' B3A C7' 59.1(8) . .
B5' B10' B3A C8' -2.0(8) . .
B5' B10' B3A B9' -39.3(4) . .
B5' B10' B3A B11' 101.0(4) . .
B6 C8 B5 B1 41.0(3) . .
B6 C8 B5 B4 104.9(3) . .
B6 C8 B5 B9 144.0(3) . .
B6 C8 B5 C7A 144.0(3) . .
B6 C8 C7 B2 -36.0(3) . .
B6 C8 C7 B11 -105.3(4) . .
B6 C8 C7 C12 108.1(5) . .
B6 C8 B9 B4 3.4(4) . .
B6 C8 B9 B5 -35.4(3) . .
B6 C8 B9 B10 64.7(4) . .
B6 C8 C7A B4 3.4(4) . .
B6 C8 C7A B5 -35.4(3) . .
B6 C8 C7A B10 64.7(4) . .
B6 C8 C7A C12A -144.7(11) . .
B6 C8 B9A B2 -36.0(3) . .
B6 C8 B9A B11 -105.3(4) . .
B6 B1 B2 B3 137.7(3) . .
B6 B1 B2 B11 99.8(3) . .
B6 B1 B2 C7 42.6(3) . .
B6 B1 B2 B9A 42.6(3) . .
B6 B1 B3 N1 -148.1(3) . .
B6 B1 B3 B2 -37.5(3) . .
B6 B1 B3 B4 100.5(3) . .
B6 B1 B3 B10 65.6(4) . .
B6 B1 B3 B11 1.4(4) . .
B6 B1 B4 Cs1 -155.0(3) . 2_666
B6 B1 B4 Cs1 140.6(3) . .
B6 B1 B4 B3 -100.4(3) . .
B6 B1 B4 B5 37.9(3) . .
B6 B1 B4 B10 -65.4(4) . .
B6 B1 B4 B9 -0.6(4) . .
B6 B1 B4 C7A -0.6(4) . .
B6 B1 B5 C8 -40.5(3) . .
B6 B1 B5 B4 -137.3(3) . .
B6 B1 B5 B9 -98.2(4) . .
B6 B1 B5 C7A -98.2(4) . .
B6 B2 B3 N1 152.5(3) . .
B6 B2 B3 B1 37.8(3) . .
B6 B2 B3 B4 0.2(4) . .
B6 B2 B3 B10 -62.9(4) . .
B6 B2 B3 B11 -99.0(3) . .
B6 B2 B11 B3 101.7(3) . .
B6 B2 B11 B10 65.8(4) . .
B6 B2 B11 C7 -31.9(3) . .
B6 B2 B11 B9A -31.9(3) . .
B6 B2 C7 C8 36.6(3) . .
B6 B2 C7 B11 144.3(3) . .
B6 B2 C7 C12 -106.9(5) . .
B6 B2 B9A C8 36.6(3) . .
B6 B2 B9A B11 144.3(3) . .
B6 B5 B9 C8 31.8(3) . .
B6 B5 B9 B4 -103.3(3) . .
B6 B5 B9 B10 -68.6(4) . .
B6 B5 C7A C8 31.8(3) . .
B6 B5 C7A B4 -103.3(3) . .
B6 B5 C7A B10 -68.6(4) . .
B6 B5 C7A C12A 145.3(11) . .
B6' B1' B2' C7' 96.2(3) . .
B6' B1' B2' B11' 37.2(3) . .
B6' B1' B2' B3' 134.6(4) . .
B6' B1' B4' Cs1 133.3(3) . .
B6' B1' B4' C8' -58.0(4) . .
B6' B1' B4' B5' 38.6(3) . .
B6' B1' B4' B9' 1.2(4) . .
B6' B1' B4' B3' -97.2(4) . .
B6' B1' B5' N1' 106.5(4) . .
B6' B1' B5' B4' -136.6(3) . .
B6' B1' B5' B9' -97.8(3) . .
B6' B1' B5' B10' -33.8(3) . .
B6' B1' B3' C7' 0.0(6) . .
B6' B1' B3' C8' 59.6(5) . .
B6' B1' B3' B2' -39.2(4) . .
B6' B1' B3' B4' 100.4(4) . .
B6' B2' B11' C7' 133.8(4) . .
B6' B2' B11' B10' 35.6(3) . .
B6' B2' B11' B3A 101.5(6) . .
B6' B2' B3' C7' -94.0(4) . .
B6' B2' B3' C8' -58.5(5) . .
B6' B2' B3' B1' 40.5(3) . .
B6' B2' B3' B4' 4.0(5) . .
B6' B5' B9' Cs2 -178.8(2) . .
B6' B5' B9' C8' -61.5(4) . .
B6' B5' B9' B4' -100.9(3) . .
B6' B5' B9' B10' 38.4(3) . .
B6' B5' B9' B3A -2.1(6) . .
B6' B5' B10' Cs2 113.7(2) . 2_667
B6' B5' B10' B9' -135.9(3) . .
B6' B5' B10' B11' -39.3(3) . .
B6' B5' B10' B3A -96.1(5) . .
B6' B10' B11' C7' -96.3(3) . .
B6' B10' B11' B2' -35.3(3) . .
B6' B10' B11' B3A -135.6(6) . .
B6' B10' B3A C7' -3.7(8) . .
B6' B10' B3A C8' -64.8(7) . .
B6' B10' B3A B9' -102.1(4) . .
B6' B10' B3A B11' 38.2(4) . .
B6' B11' B3A C7' 94.7(4) . .
B6' B11' B3A C8' 58.9(8) . .
B6' B11' B3A B9' -2.9(10) . .
B6' B11' B3A B10' -39.5(5) . .
B9' C8' B4' Cs1 -105.3(7) . .
B9' C8' B4' B1' 103.0(3) . .
B9' C8' B4' B5' 39.7(3) . .
B9' C8' B4' B3' 144.5(4) . .
B9' C8' B3' C7' 103.2(4) . .
B9' C8' B3' B1' 4.5(6) . .
B9' C8' B3' B2' 67.0(5) . .
B9' C8' B3' B4' -36.6(4) . .
B9' C8' B3A C7' -141.8(5) . .
B9' C8' B3A B10' -38.4(5) . .
B9' C8' B3A B11' -104.6(7) . .
B9' B4' B5' N1' -114.9(4) . .
B9' B4' B5' B1' 137.9(3) . .
B9' B4' B5' B6' 99.6(3) . .
B9' B4' B5' B10' 37.1(3) . .
B9' B4' B3' C7' -4.2(5) . .
B9' B4' B3' C8' 30.3(3) . .
B9' B4' B3' B1' -102.7(3) . .
B9' B4' B3' B2' -66.2(5) . .
B9' B5' B6' Cs2 156.3(2) . 1_455
B9' B5' B6' B1' 103.2(3) . .
B9' B5' B6' B2' 64.9(4) . .
B9' B5' B6' B10' -38.9(3) . .
B9' B5' B6' B11' 0.5(4) . .
B9' B5' B10' Cs2 -110.4(3) . 2_667
B9' B5' B10' B6' 135.9(3) . .
B9' B5' B10' B11' 96.7(3) . .
B9' B5' B10' B3A 39.8(5) . .
B9' B10' B11' C7' 4.7(4) . .
B9' B10' B11' B2' 65.6(4) . .
B9' B10' B11' B6' 100.9(3) . .
B9' B10' B11' B3A -34.7(5) . .
B9' B10' B3A C7' 98.4(7) . .
B9' B10' B3A C8' 37.3(5) . .
B9' B10' B3A B11' 140.3(6) . .
B10 B3 B4 Cs1 -155.8(3) . .
B10 B3 B4 Cs1 -75.1(2) . 2_666
B10 B3 B4 B1 141.1(3) . .
B10 B3 B4 B5 105.0(3) . .
B10 B3 B4 B9 41.5(3) . .
B10 B3 B4 C7A 41.5(3) . .
B10 B3 B11 B2 -140.7(3) . .
B10 B3 B11 C7 -99.2(3) . .
B10 B3 B11 B9A -99.2(3) . .
B10 B4 B5 C8 -0.4(4) . .
B10 B4 B5 B1 99.8(3) . .
B10 B4 B5 B6 61.2(4) . .
B10 B4 B5 B9 -36.8(3) . .
B10 B4 B5 C7A -36.8(3) . .
B10 B4 B9 C8 101.3(3) . .
B10 B4 B9 B5 140.4(3) . .
B10 B4 C7A C8 101.3(3) . .
B10 B4 C7A B5 140.4(3) . .
B10 B4 C7A C12A -109.9(11) . .
B10 B11 C7 C8 -2.3(4) . .
B10 B11 C7 B2 -104.3(3) . .
B10 B11 C7 B6 -70.6(4) . .
B10 B11 C7 C12 144.4(4) . .
B10 B11 B9A C8 -2.3(4) . .
B10 B11 B9A B2 -104.3(3) . .
B10 B11 B9A B6 -70.6(4) . .
B10' B5' B6' Cs2 -164.7(3) . 1_455
B10' B5' B6' B1' 142.1(3) . .
B10' B5' B6' B2' 103.9(3) . .
B10' B5' B6' B11' 39.5(3) . .
B10' B5' B9' Cs2 142.8(3) . .
B10' B5' B9' C8' -99.9(3) . .
B10' B5' B9' B4' -139.2(4) . .
B10' B5' B9' B3A -40.5(6) . .
B10' B6' B11' C7' 101.2(4) . .
B10' B6' B11' B2' 140.2(3) . .
B10' B6' B11' B3A 40.7(6) . .
B10' B9' B3A C7' -103.1(7) . .
B10' B9' B3A C8' -136.4(5) . .
B10' B9' B3A B11' -37.8(6) . .
B10' B11' B3A C7' 134.2(5) . .
B10' B11' B3A C8' 98.4(7) . .
B10' B11' B3A B9' 36.6(6) . .
B11 B2 B3 N1 -108.5(4) . .
B11 B2 B3 B1 136.8(3) . .
B11 B2 B3 B4 99.2(3) . .
B11 B2 B3 B10 36.1(3) . .
B11 B2 B6 C8 -1.9(4) . .
B11 B2 B6 B1 -100.5(3) . .
B11 B2 B6 B5 -63.7(4) . .
B11 B2 B6 C7 30.0(3) . .
B11 B2 B6 B9A 30.0(3) . .
B11 B2 C7 C8 -107.6(4) . .
B11 B2 C7 B6 -144.3(3) . .
B11 B2 C7 C12 108.9(5) . .
B11 B2 B9A C8 -107.6(4) . .
B11 B2 B9A B6 -144.3(3) . .
B11 B3 B4 Cs1 164.5(2) . .
B11 B3 B4 Cs1 -114.8(2) . 2_666
B11 B3 B4 B1 101.4(3) . .
B11 B3 B4 B5 65.3(3) . .
B11 B3 B4 B10 -39.7(3) . .
B11 B3 B4 B9 1.8(4) . .
B11 B3 B4 C7A 1.8(4) . .
B11 B3 B10 Cs1 -150.1(2) . 2_666
B11 B3 B10 B4 135.2(3) . .
B11 B3 B10 B9 94.6(3) . .
B11 B3 B10 C7A 94.6(3) . .
B11 B10 B9 C8 4.4(4) . .
B11 B10 B9 B4 101.9(3) . .
B11 B10 B9 B5 67.0(4) . .
B11 B10 C7A C8 4.4(4) . .
B11 B10 C7A B4 101.9(3) . .
B11 B10 C7A B5 67.0(4) . .
B11 B10 C7A C12A -147.0(11) . .
B11' C7' C8' C13' -143.2(4) . .
B11' C7' C8' B4' 72.0(4) . .
B11' C7' C8' B9' 0.4(4) . .
B11' C7' C8' B3' 110.9(4) . .
B11' C7' C8' B3A -37.3(5) . .
B11' C7' B2' B1' -102.3(4) . .
B11' C7' B2' B6' -39.7(3) . .
B11' C7' B2' B3' -142.5(4) . .
B11' C7' B3' C8' -99.4(4) . .
B11' C7' B3' B1' -1.0(7) . .
B11' C7' B3' B2' 38.8(4) . .
B11' C7' B3' B4' -63.9(6) . .
B11' C7' B3A C8' 139.3(5) . .
B11' C7' B3A B9' 106.2(7) . .
B11' C7' B3A B10' 42.6(6) . .
B11' B2' B6' Cs2 131.0(2) . 1_455
B11' B2' B6' B1' -138.3(4) . .
B11' B2' B6' B5' -100.2(3) . .
B11' B2' B6' B10' -36.4(3) . .
B11' B2' B3' C7' -31.7(3) . .
B11' B2' B3' C8' 3.8(5) . .
B11' B2' B3' B1' 102.9(4) . .
B11' B2' B3' B4' 66.3(5) . .
B11' B6' B10' Cs2 143.0(3) . 2_667
B11' B6' B10' B5' -135.6(3) . .
B11' B6' B10' B9' -97.4(3) . .
B11' B6' B10' B3A -35.6(5) . .
B11' B10' B3A C7' -41.9(5) . .
B11' B10' B3A C8' -103.0(8) . .
B11' B10' B3A B9' -140.3(6) . .
C7 C8 B5 B1 -0.1(4) . .
C7 C8 B5 B4 63.8(4) . .
C7 C8 B5 B6 -41.2(3) . .
C7 C8 B5 B9 102.8(3) . .
C7 C8 B6 B1 97.0(3) . .
C7 C8 B6 B2 34.5(3) . .
C7 C8 B6 B5 137.6(3) . .
C7 C8 B9 B4 -67.3(4) . .
C7 C8 B9 B5 -106.1(3) . .
C7 C8 B9 B10 -6.0(4) . .
C7 B2 B3 N1 -145.8(3) . .
C7 B2 B3 B1 99.6(3) . .
C7 B2 B3 B4 61.9(3) . .
C7 B2 B3 B10 -1.2(4) . .
C7 B2 B3 B11 -37.2(3) . .
C7 B2 B6 C8 -31.9(3) . .
C7 B2 B6 B1 -130.5(3) . .
C7 B2 B6 B5 -93.7(3) . .
C7 B2 B11 B3 133.6(3) . .
C7 B2 B11 B10 97.7(3) . .
B3' C7' C8' C13' 105.8(5) . .
B3' C7' C8' B4' -38.9(4) . .
B3' C7' C8' B9' -110.5(4) . .
B3' C7' B2' B1' 40.2(4) . .
B3' C7' B2' B6' 102.8(4) . .
B3' C7' B2' B11' 142.5(4) . .
B3' C7' B11' B2' -38.1(5) . .
B3' C7' B11' B6' 1.5(6) . .
B3' C7' B11' B10' 63.5(5) . .
B3' C8' B4' Cs1 110.2(8) . .
B3' C8' B4' B1' -41.6(4) . .
B3' C8' B4' B5' -104.8(4) . .
B3' C8' B4' B9' -144.5(4) . .
B3' C8' B9' Cs2 113.1(4) . .
B3' C8' B9' B4' 36.0(4) . .
B3' C8' B9' B5' -3.8(5) . .
B3' C8' B9' B10' -67.0(5) . .
B3' B1' B2' C7' -38.4(4) . .
B3' B1' B2' B6' -134.6(4) . .
B3' B1' B2' B11' -97.5(4) . .
B3' B1' B4' Cs1 -129.4(3) . .
B3' B1' B4' C8' 39.2(3) . .
B3' B1' B4' B5' 135.9(4) . .
B3' B1' B4' B9' 98.4(4) . .
B3' B1' B5' N1' -154.5(4) . .
B3' B1' B5' B4' -37.5(3) . .
B3' B1' B5' B6' 99.0(4) . .
B3' B1' B5' B9' 1.2(5) . .
B3' B1' B5' B10' 65.2(4) . .
B3' B1' B6' Cs2 119.9(4) . 1_455
B3' B1' B6' B2' 38.9(4) . .
B3' B1' B6' B5' -98.1(4) . .
B3' B1' B6' B10' -63.6(5) . .
B3' B1' B6' B11' 0.9(5) . .
B3' B2' B6' Cs2 -131.5(3) . 1_455
B3' B2' B6' B1' -40.8(4) . .
B3' B2' B6' B5' -2.6(4) . .
B3' B2' B6' B10' 61.1(4) . .
B3' B2' B6' B11' 97.5(4) . .
B3' B2' B11' C7' 32.1(4) . .
B3' B2' B11' B6' -101.7(4) . .
B3' B2' B11' B10' -66.1(4) . .
B3' B4' B5' N1' 147.7(4) . .
B3' B4' B5' B1' 40.4(4) . .
B3' B4' B5' B6' 2.1(4) . .
B3' B4' B5' B9' -97.4(4) . .
B3' B4' B5' B10' -60.3(5) . .
B3' B4' B9' Cs2 -144.1(3) . .
B3' B4' B9' C8' -30.4(3) . .
B3' B4' B9' B5' 103.1(4) . .
B3' B4' B9' B10' 65.9(4) . .
B9 C8 B5 B1 -102.9(3) . .
B9 C8 B5 B4 -39.0(3) . .
B9 C8 B5 B6 -144.0(3) . .
B9 C8 B6 B1 -3.8(4) . .
B9 C8 B6 B2 -66.3(4) . .
B9 C8 B6 B5 36.8(3) . .
B9 C8 B6 C7 -100.8(4) . .
B9 C8 C7 B2 74.8(4) . .
B9 C8 C7 B6 110.8(3) . .
B9 C8 C7 B11 5.4(4) . .
B9 C8 C7 C12 -141.2(4) . .
B9 B4 B5 C8 36.5(3) . .
B9 B4 B5 B1 136.7(3) . .
B9 B4 B5 B6 98.0(4) . .
B9 B4 B10 Cs1 129.2(2) . 2_666
B9 B4 B10 B3 -133.7(3) . .
B9 B4 B10 B11 -94.9(3) . .
B9 B5 B6 C8 -30.2(3) . .
B9 B5 B6 B1 102.9(3) . .
B9 B5 B6 B2 65.8(4) . .
B9 B5 B6 C7 3.7(4) . .
B9 B10 B11 B2 -66.1(4) . .
B9 B10 B11 B3 -101.7(3) . .
B9 B10 B11 C7 -1.4(4) . .
C7A C8 B5 B1 -102.9(3) . .
C7A C8 B5 B4 -39.0(3) . .
C7A C8 B5 B6 -144.0(3) . .
C7A C8 B6 B1 -3.8(4) . .
C7A C8 B6 B2 -66.3(4) . .
C7A C8 B6 B5 36.8(3) . .
C7A C8 B6 B9A -100.8(4) . .
C7A C8 B9A B2 74.8(4) . .
C7A C8 B9A B6 110.8(3) . .
C7A C8 B9A B11 5.4(4) . .
C7A B4 B5 C8 36.5(3) . .
C7A B4 B5 B1 136.7(3) . .
C7A B4 B5 B6 98.0(4) . .
C7A B4 B10 Cs1 129.2(2) . 2_666
C7A B4 B10 B3 -133.7(3) . .
C7A B4 B10 B11 -94.9(3) . .
C7A B5 B6 C8 -30.2(3) . .
C7A B5 B6 B1 102.9(3) . .
C7A B5 B6 B2 65.8(4) . .
C7A B5 B6 B9A 3.7(4) . .
C7A B10 B11 B2 -66.1(4) . .
C7A B10 B11 B3 -101.7(3) . .
C7A B10 B11 B9A -1.4(4) . .
B3A C7' C8' C13' -105.9(6) . .
B3A C7' C8' B4' 109.3(6) . .
B3A C7' C8' B9' 37.7(5) . .
B3A C7' B2' B1' -67.0(6) . .
B3A C7' B2' B6' -4.4(7) . .
B3A C7' B2' B11' 35.3(6) . .
B3A C7' B11' B2' -143.1(5) . .
B3A C7' B11' B6' -103.5(5) . .
B3A C7' B11' B10' -41.5(5) . .
B3A C8' B4' Cs1 -145.0(7) . .
B3A C8' B4' B1' 63.2(7) . .
B3A C8' B4' B5' 0.0(7) . .
B3A C8' B4' B9' -39.7(6) . .
B3A C8' B9' Cs2 -141.6(5) . .
B3A C8' B9' B4' 141.3(6) . .
B3A C8' B9' B5' 101.5(6) . .
B3A C8' B9' B10' 38.2(5) . .
B3A B9' B10' Cs2 -143.6(5) . 2_667
B3A B9' B10' B5' 134.1(6) . .
B3A B9' B10' B6' 94.8(5) . .
B3A B9' B10' B11' 32.5(5) . .
B3A B10' B11' C7' 39.4(5) . .
B3A B10' B11' B2' 100.3(6) . .
B3A B10' B11' B6' 135.6(6) . .
B9A C8 B5 B1 -0.1(4) . .
B9A C8 B5 B4 63.8(4) . .
B9A C8 B5 B6 -41.2(3) . .
B9A C8 B5 C7A 102.8(3) . .
B9A C8 B6 B1 97.0(3) . .
B9A C8 B6 B2 34.5(3) . .
B9A C8 B6 B5 137.6(3) . .
B9A C8 C7A B4 -67.3(4) . .
B9A C8 C7A B5 -106.1(3) . .
B9A C8 C7A B10 -6.0(4) . .
B9A C8 C7A C12A 144.6(11) . .
B9A B2 B3 N1 -145.8(3) . .
B9A B2 B3 B1 99.6(3) . .
B9A B2 B3 B4 61.9(3) . .
B9A B2 B3 B10 -1.2(4) . .
B9A B2 B3 B11 -37.2(3) . .
B9A B2 B6 C8 -31.9(3) . .
B9A B2 B6 B1 -130.5(3) . .
B9A B2 B6 B5 -93.7(3) . .
B9A B2 B11 B3 133.6(3) . .
B9A B2 B11 B10 97.7(3) . .
